data_7713216
loop_
_publ_author_name
'Prieto-Pascual, Unai'
'Mart\'inez de Morentin, Aitor'
'Choquesillo-Lazarte, Duane'
'Rodr\'iguez Di\'eguez, Antonio'
'Freixa, Zoraida'
'Huertos, Miguel A. A.'

_publ_section_title
;
 Catalytic Activation of Remote Alkenes through Silyl-Rhodium(III)
 Complexes
;
_journal_name_full 'Dalton Transactions'
_journal_paper_doi 10.1039/D3DT00624G
_journal_year 2023
_chemical_formula_moiety '1(C48 H44 N1 P2 Rh1 Si1), C32 H12 B F24'
_chemical_formula_sum 'C80 H57 B F24 N P2 Rh Si'
_chemical_formula_weight 1692.01
_space_group_crystal_system triclinic
_space_group_IT_number 2
_space_group_name_Hall '-P 1'
_space_group_name_H-M_alt 'P -1'
_atom_sites_solution_hydrogens geom
_audit_creation_date 2023-05-24
_audit_creation_method
;
Olex2 1.5
(compiled 2022.04.07 svn.rca3783a0 for OlexSys, GUI svn.r6498)
;
_audit_update_record
;
2023-05-25 deposited with the CCDC.	2023-05-31 downloaded from the CCDC.
;
_cell_angle_alpha 114.646(3)
_cell_angle_beta 100.541(3)
_cell_angle_gamma 104.702(3)
_cell_formula_units_Z 2
_cell_length_a 14.6909(13)
_cell_length_b 17.0539(14)
_cell_length_c 17.9179(16)
_cell_measurement_reflns_used 9884
_cell_measurement_temperature 100.00
_cell_measurement_theta_max 28.475
_cell_measurement_theta_min 2.318
_cell_volume 3727.6(6)
_computing_cell_refinement 'SAINT V8.40B (Bruker, 2016)'
_computing_data_collection 'Bruker Apex4, 2022'
_computing_data_reduction 'SAINT V8.40B (Bruker, 2016)'
_computing_molecular_graphics 'Olex2 1.5 (Dolomanov et al., 2009)'
_computing_publication_material 'Olex2 1.5 (Dolomanov et al., 2009)'
_computing_structure_refinement 'XL  (Sheldrick, 2008)'
_computing_structure_solution 'SHELXT 2018/2 (Sheldrick, 2018)'
_diffrn_ambient_temperature 100.00
_diffrn_measured_fraction_theta_full 0.998
_diffrn_measured_fraction_theta_max 0.987
_diffrn_measurement_device_type 'Bruker D8 Venture'
_diffrn_measurement_method '\f and \w scans'
_diffrn_radiation_type MoK\a
_diffrn_radiation_wavelength 0.71073
_diffrn_reflns_av_R_equivalents 0.0774
_diffrn_reflns_av_unetI/netI 0.0693
_diffrn_reflns_Laue_measured_fraction_full 0.998
_diffrn_reflns_Laue_measured_fraction_max 0.987
_diffrn_reflns_limit_h_max 20
_diffrn_reflns_limit_h_min -20
_diffrn_reflns_limit_k_max 21
_diffrn_reflns_limit_k_min -24
_diffrn_reflns_limit_l_max 25
_diffrn_reflns_limit_l_min -25
_diffrn_reflns_number 105227
_diffrn_reflns_point_group_measured_fraction_full 0.998
_diffrn_reflns_point_group_measured_fraction_max 0.987
_diffrn_reflns_theta_full 25.242
_diffrn_reflns_theta_max 30.602
_diffrn_reflns_theta_min 1.991
_exptl_absorpt_coefficient_mu 0.394
_exptl_absorpt_correction_T_max 0.7461
_exptl_absorpt_correction_T_min 0.6767
_exptl_absorpt_correction_type multi-scan
_exptl_absorpt_process_details
;
SADABS-2016/2 (Bruker,2016/2) was used for absorption correction.
wR2(int) was 0.1160 before and 0.0683 after correction.
The Ratio of minimum to maximum transmission is 0.9070.
The \l/2 correction factor is Not present.
;
_exptl_crystal_density_diffrn 1.507
_exptl_crystal_description block
_exptl_crystal_F_000 1708
_exptl_crystal_size_max 0.1
_exptl_crystal_size_mid 0.1
_exptl_crystal_size_min 0.08
_refine_diff_density_max 1.674
_refine_diff_density_min -1.100
_refine_diff_density_rms 0.101
_refine_ls_extinction_method none
_refine_ls_goodness_of_fit_ref 1.034
_refine_ls_hydrogen_treatment constr
_refine_ls_matrix_type full
_refine_ls_number_parameters 1357
_refine_ls_number_reflns 22656
_refine_ls_number_restraints 513
_refine_ls_restrained_S_all 1.072
_refine_ls_R_factor_all 0.0851
_refine_ls_R_factor_gt 0.0569
_refine_ls_shift/su_max 0.002
_refine_ls_shift/su_mean 0.000
_refine_ls_structure_factor_coef Fsqd
_refine_ls_weighting_details 'w=1/[\s^2^(Fo^2^)+(0.0810P)^2^+3.0400P] where P=(Fo^2^+2Fc^2^)/3'
_refine_ls_weighting_scheme calc
_refine_ls_wR_factor_gt 0.1433
_refine_ls_wR_factor_ref 0.1611
_reflns_Friedel_coverage 0.000
_reflns_number_gt 16568
_reflns_number_total 22656
_reflns_threshold_expression 'I > 2\s(I)'
_cod_data_source_file d3dt00624g2.cif
_cod_data_source_block 2_l2
_cod_database_code 7713216
_shelx_shelxl_version_number 2019/1
_shelx_space_group_comment
;
The symmetry employed for this shelxl refinement is uniquely defined
by the following loop, which should always be used as a source of
symmetry information in preference to the above space-group names.
They are only intended as comments.
;
_shelx_estimated_absorpt_t_max 0.969
_shelx_estimated_absorpt_t_min 0.962
_olex2_refinement_description
;
1. Fixed Uiso
 At 1.2 times of:
  All C(H) groups
 At 1.5 times of:
  All C(H,H,H) groups
2. Restrained distances
 C64-F22A \\sim C64-F22B
 with sigma of 0.02
 F24A-C64 \\sim F24B-C64
 with sigma of 0.02
 F23A-C64 \\sim F23B-C64
 with sigma of 0.02
 Rh1B-N1B \\sim Rh1A-N1A
 with sigma of 0.02
 Rh1B-Si1B \\sim Rh1A-Si1A
 with sigma of 0.02
 Rh1B-P3B \\sim Rh1A-P3A
 with sigma of 0.02
 Rh1B-P1B \\sim Rh1A-P1A
 with sigma of 0.02
3. Uiso/Uaniso restraints and constraints
Uanis(C34A) = Uanis(C34B)
Uanis(C41A) = Uanis(C41B)
Uanis(C29A) = Uanis(C29B)
Uanis(C4A) = Uanis(C4B)
Uanis(C33A) = Uanis(C33B)
Uanis(P1A) = Uanis(P1B)
Uanis(C40A) = Uanis(C40B)
Uanis(C30A) = Uanis(C30B)
4. Rigid body (RIGU) restrains
 C35B, Rh1B, N1B, P1B, Si1B, P3B, C19B, C23B, C13B, C7B, C1B, C24B, C25B, C26B,
  C31B, C43B, C37B, C30B, C20B, C22B, C18B, C14B, C8B, C12B, C2B, C6B, C27B,
 C36B, C32B, C48B, C44B, C42B, C38B, C21B, C29B, C17B, C15B, C9B, C11B, C3B,
 C5B, C28B, C33B, C47B, C45B, C41B, C39B, C16B, C10B, C4B, C34B, C46B, C40B
 with sigma for 1-2 distances of 0.001 and sigma for 1-3 distances of 0.001
 F24A, C64, F23A, F22A, C63
 with sigma for 1-2 distances of 0.001 and sigma for 1-3 distances of 0.001
 C63, C64, F23B, F22B, F24B
 with sigma for 1-2 distances of 0.001 and sigma for 1-3 distances of 0.01
 F1, C56, F2, F3, C55
 with sigma for 1-2 distances of 0.001 and sigma for 1-3 distances of 0.001
5. Others
 Sof(Rh1B)=Sof(C30B)=Sof(H30D)=Sof(H30E)=Sof(H30F)=Sof(N1B)=Sof(C19B)=
 Sof(C20B)=Sof(H20B)=Sof(C21B)=Sof(H21B)=Sof(C22B)=Sof(C23B)=Sof(C24B)=
 Sof(C27B)=Sof(H27B)=Sof(C28B)=Sof(H28B)=Sof(C29B)=Sof(H29B)=Sof(Si1B)=
 Sof(C25B)=Sof(H25D)=Sof(H25E)=Sof(H25F)=Sof(P1B)=Sof(C13B)=Sof(C18B)=Sof(H18B)=
 Sof(C17B)=Sof(H17B)=Sof(C16B)=Sof(H16B)=Sof(C15B)=Sof(H15B)=Sof(C14B)=
 Sof(H14B)=Sof(C7B)=Sof(C8B)=Sof(H8B)=Sof(C9B)=Sof(H9B)=Sof(C10B)=Sof(H10B)=
 Sof(C11B)=Sof(H11B)=Sof(C12B)=Sof(H12B)=Sof(P3B)=Sof(C43B)=Sof(C48B)=Sof(H48B)=
 Sof(C47B)=Sof(H47B)=Sof(C46B)=Sof(H46B)=Sof(C45B)=Sof(H45B)=Sof(C44B)=
 Sof(H44B)=Sof(C31B)=Sof(C36B)=Sof(H36B)=Sof(C35B)=Sof(H35B)=Sof(C34B)=
 Sof(H34B)=Sof(C33B)=Sof(H33B)=Sof(C32B)=Sof(H32B)=Sof(C37B)=Sof(C42B)=
 Sof(H42B)=Sof(C41B)=Sof(H41B)=Sof(C40B)=Sof(H40B)=Sof(C39B)=Sof(H39B)=
 Sof(C38B)=Sof(H38B)=Sof(C1B)=Sof(C2B)=Sof(H2B)=Sof(C3B)=Sof(H3B)=Sof(C4B)=
 Sof(H4B)=Sof(C5B)=Sof(H5B)=Sof(C6B)=Sof(H6B)=Sof(C26B)=Sof(H26D)=Sof(H26E)=
 Sof(H26F)=1-FVAR(1)
 Sof(Rh1A)=Sof(P3A)=Sof(P1A)=Sof(Si1A)=Sof(N1A)=Sof(C43A)=Sof(C42A)=Sof(H42A)=
 Sof(C6A)=Sof(H6A)=Sof(C31A)=Sof(C41A)=Sof(H41A)=Sof(C13A)=Sof(C37A)=Sof(C7A)=
 Sof(C48A)=Sof(H48A)=Sof(C1A)=Sof(C44A)=Sof(H44A)=Sof(C5A)=Sof(H5A)=Sof(C12A)=
 Sof(H12A)=Sof(C19A)=Sof(C18A)=Sof(H18A)=Sof(C40A)=Sof(H40A)=Sof(C46A)=
 Sof(H46A)=Sof(C26A)=Sof(H26A)=Sof(H26B)=Sof(H26C)=Sof(C4A)=Sof(H4A)=Sof(C32A)=
 Sof(H32A)=Sof(C45A)=Sof(H45A)=Sof(C39A)=Sof(H39A)=Sof(C24A)=Sof(C36A)=
 Sof(H36A)=Sof(C25A)=Sof(H25A)=Sof(H25B)=Sof(H25C)=Sof(C38A)=Sof(H38A)=
 Sof(C20A)=Sof(H20A)=Sof(C23A)=Sof(C2A)=Sof(H2A)=Sof(C8A)=Sof(H8A)=Sof(C47A)=
 Sof(H47A)=Sof(C34A)=Sof(H34A)=Sof(C10A)=Sof(H10A)=Sof(C33A)=Sof(H33A)=
 Sof(C30A)=Sof(H30A)=Sof(H30B)=Sof(H30C)=Sof(C14A)=Sof(H14A)=Sof(C17A)=
 Sof(H17A)=Sof(C35A)=Sof(H35A)=Sof(C21A)=Sof(H21A)=Sof(C11A)=Sof(H11A)=
 Sof(C27A)=Sof(H27A)=Sof(C9A)=Sof(H9A)=Sof(C3A)=Sof(H3A)=Sof(C22A)=Sof(C29A)=
 Sof(H29A)=Sof(C28A)=Sof(H28A)=Sof(C16A)=Sof(H16A)=Sof(C15A)=Sof(H15A)=FVAR(1)
 Sof(F23B)=Sof(F22B)=Sof(F24B)=1-FVAR(2)
 Sof(F24A)=Sof(F23A)=Sof(F22A)=FVAR(2)
6.a Aromatic/amide H refined with riding coordinates:
 C42A(H42A), C6A(H6A), C41A(H41A), C81(H81), C67(H67), C57(H57), C51(H51),
 C48A(H48A), C59(H59), C73(H73), C70(H70), C44A(H44A), C5A(H5A), C12A(H12A),
 C62(H62), C18A(H18A), C75(H75), C40A(H40A), C54(H54), C65(H65), C78(H78),
 C46A(H46A), C4A(H4A), C32A(H32A), C45A(H45A), C39A(H39A), C36A(H36A),
 C38A(H38A), C20A(H20A), C2A(H2A), C8A(H8A), C47A(H47A), C34A(H34A), C10A(H10A),
  C33A(H33A), C14A(H14A), C17A(H17A), C35A(H35A), C21A(H21A), C11A(H11A),
 C27A(H27A), C9A(H9A), C3A(H3A), C29A(H29A), C28A(H28A), C16A(H16A), C15A(H15A),
  C20B(H20B), C21B(H21B), C27B(H27B), C28B(H28B), C29B(H29B), C18B(H18B),
 C17B(H17B), C16B(H16B), C15B(H15B), C14B(H14B), C8B(H8B), C9B(H9B), C10B(H10B),
  C11B(H11B), C12B(H12B), C48B(H48B), C47B(H47B), C46B(H46B), C45B(H45B),
 C44B(H44B), C36B(H36B), C35B(H35B), C34B(H34B), C33B(H33B), C32B(H32B),
 C42B(H42B), C41B(H41B), C40B(H40B), C39B(H39B), C38B(H38B), C2B(H2B), C3B(H3B),
  C4B(H4B), C5B(H5B), C6B(H6B)
6.b Fitted hexagon refined as free rotating group:
 C13B(C18B,C17B,C16B,C15B,C14B), C7B(C8B,C9B,C10B,C11B,C12B), C43B(C48B,C47B,
 C46B,C45B,C44B), C31B(C36B,C35B,C34B,C33B,C32B), C37B(C42B,C41B,C40B,C39B,
 C38B), C1B(C2B,C3B,C4B,C5B,C6B)
6.c Naphthalene refined as free rotating group:
 N1B(C19B,C20B,C21B,C22B,C23B,C24B,C27B,C28B,C29B)
6.d Idealised Me refined with riding coordinates:
 C30B(H30D,H30E,H30F), C25B(H25D,H25E,H25F)
6.e Idealised Me refined as rotating group:
 C26A(H26A,H26B,H26C), C25A(H25A,H25B,H25C), C30A(H30A,H30B,H30C), C26B(H26D,
 H26E,H26F)
;
_olex2_submission_special_instructions 'No special instructions were received'

loop_
_space_group_symop_operation_xyz
'x, y, z'
'-x, -y, -z'

loop_
_atom_site_label
_atom_site_type_symbol
_atom_site_fract_x
_atom_site_fract_y
_atom_site_fract_z
_atom_site_U_iso_or_equiv
_atom_site_adp_type
_atom_site_occupancy
_atom_site_site_symmetry_order
_atom_site_calc_flag
_atom_site_refinement_flags_posn
_atom_site_refinement_flags_adp
_atom_site_refinement_flags_occupancy
_atom_site_disorder_assembly
_atom_site_disorder_group
Rh1A Rh 0.21753(2) 0.31812(2) 0.47729(2) 0.01675(7) Uani 0.9305(9) 1 d D . P A 1
P3A P 0.20494(6) 0.37816(6) 0.38156(5) 0.01777(15) Uani 0.9305(9) 1 d D . P A 1
P1A P 0.26722(13) 0.3087(2) 0.60194(11) 0.0196(3) Uani 0.9305(9) 1 d D . P A 1
Si1A Si 0.05899(6) 0.30236(6) 0.48230(6) 0.02158(16) Uani 0.9305(9) 1 d D . P A 1
F14 F -0.11165(15) -0.24601(16) 0.08074(13) 0.0434(5) Uani 1 1 d . . . . .
F13 F -0.06741(14) -0.16238(13) 0.02243(13) 0.0377(4) Uani 1 1 d . . . . .
F15 F -0.18152(13) -0.29933(15) -0.05573(13) 0.0423(5) Uani 1 1 d . . . . .
F10 F 0.11589(18) -0.11410(19) 0.35733(16) 0.0569(6) Uani 1 1 d . . . . .
F19 F 0.65498(16) -0.15205(16) 0.1184(2) 0.0643(7) Uani 1 1 d . . . . .
F6 F 0.30774(17) -0.18662(18) -0.21687(13) 0.0571(7) Uani 1 1 d . . . . .
F4 F 0.4267(2) -0.05434(18) -0.15794(16) 0.0601(7) Uani 1 1 d . . . . .
F20 F 0.67762(16) -0.2702(2) 0.12462(19) 0.0652(8) Uani 1 1 d . . . . .
F5 F 0.45122(18) -0.16490(18) -0.14150(15) 0.0536(6) Uani 1 1 d . . . . .
F11 F 0.2246(2) -0.1290(3) 0.44171(16) 0.0745(9) Uani 1 1 d . . . . .
F17 F 0.02323(19) -0.51442(18) -0.23141(16) 0.0688(8) Uani 1 1 d . . . . .
N1A N 0.14828(19) 0.17502(17) 0.37345(16) 0.0221(5) Uani 0.9305(9) 1 d D . P A 1
F16 F -0.08915(19) -0.56391(16) -0.18522(19) 0.0759(9) Uani 1 1 d . . . . .
F1 F 0.3179(3) 0.14277(18) 0.16712(18) 0.0711(7) Uani 1 1 d . . . . .
F21 F 0.61878(19) -0.2778(2) 0.00495(18) 0.0635(7) Uani 1 1 d . . . . .
F9 F 0.5292(3) 0.0963(2) 0.46870(16) 0.0962(12) Uani 1 1 d . . . . .
C43A C 0.2115(2) 0.4986(2) 0.4234(2) 0.0205(6) Uani 0.9305(9) 1 d . . P A 1
C42A C 0.0997(3) 0.2278(2) 0.2181(2) 0.0245(8) Uani 0.9305(9) 1 d . . P A 1
H42A H 0.157335 0.212457 0.225033 0.029 Uiso 0.9305(9) 1 calc R U P A 1
F12 F 0.1327(2) -0.24322(19) 0.31730(19) 0.0717(8) Uani 1 1 d . . . . .
C6A C 0.4654(3) 0.3602(3) 0.6052(3) 0.0236(8) Uani 0.9305(9) 1 d . . P A 1
H6A H 0.450681 0.403350 0.589397 0.028 Uiso 0.9305(9) 1 calc R U P A 1
C58 C 0.35134(19) -0.25911(18) 0.08238(16) 0.0204(5) Uani 1 1 d . . . . .
C31A C 0.3142(2) 0.3835(2) 0.3456(2) 0.0206(6) Uani 0.9305(9) 1 d . . P A 1
F8 F 0.5377(3) 0.1126(3) 0.3620(2) 0.1267(18) Uani 1 1 d . . . . .
C41A C 0.0154(3) 0.1675(3) 0.1447(2) 0.0318(8) Uani 0.9305(9) 1 d . . P A 1
H41A H 0.016033 0.111297 0.101856 0.038 Uiso 0.9305(9) 1 calc R U P A 1
C13A C 0.2920(2) 0.4132(2) 0.70297(19) 0.0230(6) Uani 0.9305(9) 1 d . . P A 1
C81 C 0.2346(2) -0.1668(2) 0.23109(18) 0.0259(5) Uani 1 1 d . . . . .
H81 H 0.172193 -0.216668 0.197258 0.031 Uiso 1 1 calc R U . . .
C37A C 0.0994(2) 0.3107(2) 0.2811(2) 0.0207(7) Uani 0.9305(9) 1 d . . P A 1
F18 F 0.0612(3) -0.55408(18) -0.1361(2) 0.0940(12) Uani 1 1 d . . . . .
C74 C 0.29793(19) -0.14144(19) 0.18889(17) 0.0220(5) Uani 1 1 d . . . . .
C7A C 0.1981(2) 0.2121(2) 0.61324(19) 0.0226(5) Uani 0.9305(9) 1 d . . P A 1
C79 C 0.2602(2) -0.1211(2) 0.3212(2) 0.0316(6) Uani 1 1 d . . . . .
C67 C 0.1323(2) -0.3588(2) -0.03976(18) 0.0258(5) Uani 1 1 d . . . . .
H67 H 0.182113 -0.383462 -0.052779 0.031 Uiso 1 1 calc R U . . .
C55 C 0.3091(2) 0.0123(2) 0.0422(2) 0.0283(6) Uani 1 1 d . . . . .
C57 C 0.2937(2) -0.04535(19) 0.07844(18) 0.0236(5) Uani 1 1 d . . . . .
H57 H 0.272864 -0.026779 0.128197 0.028 Uiso 1 1 calc R U . . .
C51 C 0.33743(18) -0.15292(19) -0.02927(17) 0.0223(5) Uani 1 1 d . . . . .
H51 H 0.346427 -0.210344 -0.055700 0.027 Uiso 1 1 calc R U . . .
C48A C 0.1868(2) 0.5323(2) 0.3669(2) 0.0239(6) Uani 0.9305(9) 1 d . . P A 1
H48A H 0.161403 0.491186 0.306002 0.029 Uiso 0.9305(9) 1 calc R U P A 1
C66 C 0.16147(19) -0.26815(18) 0.02767(17) 0.0213(5) Uani 1 1 d . . . . .
C1A C 0.3911(3) 0.2994(3) 0.6156(3) 0.0206(7) Uani 0.9305(9) 1 d . . P A 1
C59 C 0.45029(19) -0.22772(19) 0.08447(17) 0.0231(5) Uani 1 1 d . . . . .
H59 H 0.475576 -0.171959 0.082204 0.028 Uiso 1 1 calc R U . . .
C73 C 0.08437(19) -0.23547(19) 0.03982(17) 0.0226(5) Uani 1 1 d . . . . .
H73 H 0.100606 -0.173566 0.083840 0.027 Uiso 1 1 calc R U . . .
C70 C -0.0421(2) -0.3802(2) -0.07425(19) 0.0295(6) Uani 1 1 d . . . . .
H70 H -0.110056 -0.417844 -0.107721 0.035 Uiso 1 1 calc R U . . .
C50 C 0.30760(18) -0.12974(18) 0.04473(16) 0.0193(5) Uani 1 1 d . . . . .
F24A F 0.2934(3) -0.4731(2) 0.1518(2) 0.0489(10) Uani 0.663(6) 1 d D . P B 1
C52 C 0.3542(2) -0.0946(2) -0.06506(18) 0.0255(5) Uani 1 1 d . . . . .
C63 C 0.3809(2) -0.3900(2) 0.0912(2) 0.0274(5) Uani 1 1 d . . . . .
C60 C 0.5127(2) -0.2763(2) 0.08981(19) 0.0262(6) Uani 1 1 d . . . . .
C71 C -0.0152(2) -0.2896(2) -0.00972(18) 0.0242(5) Uani 1 1 d . . . . .
C76 C 0.4153(2) -0.0228(2) 0.33313(19) 0.0309(6) Uani 1 1 d . . . . .
C44A C 0.2500(2) 0.5608(2) 0.5126(2) 0.0242(6) Uani 0.9305(9) 1 d . . P A 1
H44A H 0.265921 0.539107 0.552323 0.029 Uiso 0.9305(9) 1 calc R U P A 1
C5A C 0.5605(3) 0.3578(3) 0.6180(4) 0.0334(10) Uani 0.9305(9) 1 d . . P A 1
H5A H 0.610071 0.398241 0.609490 0.040 Uiso 0.9305(9) 1 calc R U P A 1
C12A C 0.1700(2) 0.1228(2) 0.5435(2) 0.0287(6) Uani 0.9305(9) 1 d . . P A 1
H12A H 0.184362 0.114858 0.491821 0.034 Uiso 0.9305(9) 1 calc R U P A 1
C19A C 0.2015(3) 0.1255(2) 0.3393(2) 0.0274(6) Uani 0.9305(9) 1 d . . P A 1
F3 F 0.3297(3) 0.1613(2) 0.0609(2) 0.1039(11) Uani 1 1 d . . . . .
C62 C 0.4783(2) -0.3583(2) 0.09219(19) 0.0277(6) Uani 1 1 d . . . . .
H62 H 0.520177 -0.392141 0.094430 0.033 Uiso 1 1 calc R U . . .
C18A C 0.2446(3) 0.4746(2) 0.7056(2) 0.0255(7) Uani 0.9305(9) 1 d . . P A 1
H18A H 0.196734 0.461415 0.654233 0.031 Uiso 0.9305(9) 1 calc R U P A 1
C75 C 0.3889(2) -0.0673(2) 0.24305(18) 0.0255(5) Uani 1 1 d . . . . .
H75 H 0.433914 -0.046925 0.217242 0.031 Uiso 1 1 calc R U . . .
C40A C -0.0689(3) 0.1892(3) 0.1341(3) 0.0334(8) Uani 0.9305(9) 1 d . . P A 1
H40A H -0.126303 0.147510 0.084433 0.040 Uiso 0.9305(9) 1 calc R U P A 1
C54 C 0.3399(2) -0.0112(2) -0.0300(2) 0.0300(6) Uani 1 1 d . . . . .
H54 H 0.350997 0.028621 -0.054640 0.036 Uiso 1 1 calc R U . . .
C65 C 0.3202(2) -0.3400(2) 0.08812(18) 0.0245(5) Uani 1 1 d . . . . .
H65 H 0.254835 -0.361928 0.090007 0.029 Uiso 1 1 calc R U . . .
C68 C 0.0324(2) -0.4145(2) -0.0887(2) 0.0312(6) Uani 1 1 d . . . . .
C78 C 0.3502(3) -0.0493(2) 0.37310(19) 0.0351(7) Uani 1 1 d . . . . .
H78 H 0.367501 -0.018567 0.434622 0.042 Uiso 1 1 calc R U . . .
C72 C -0.0939(2) -0.2503(2) 0.00890(19) 0.0299(6) Uani 1 1 d . . . . .
C46A C 0.2394(2) 0.6864(2) 0.4867(2) 0.0297(7) Uani 0.9305(9) 1 d . . P A 1
H46A H 0.249579 0.750212 0.508072 0.036 Uiso 0.9305(9) 1 calc R U P A 1
F23A F 0.2649(4) -0.5452(3) 0.0176(3) 0.0660(13) Uani 0.663(6) 1 d D . P B 1
F2 F 0.1899(3) 0.0815(2) 0.0612(3) 0.0998(10) Uani 1 1 d . . . . .
C26A C 0.0187(2) 0.4005(2) 0.4894(2) 0.0283(7) Uani 0.9305(9) 1 d . . P A 1
H26A H -0.054208 0.377889 0.467390 0.043 Uiso 0.9305(9) 1 calc R U P A 1
H26B H 0.046285 0.425181 0.454435 0.043 Uiso 0.9305(9) 1 calc R U P A 1
H26C H 0.042979 0.449752 0.550157 0.043 Uiso 0.9305(9) 1 calc R U P A 1
C4A C 0.5833(3) 0.2966(3) 0.6431(3) 0.0383(10) Uani 0.9305(9) 1 d . . P A 1
H4A H 0.648750 0.295837 0.652761 0.046 Uiso 0.9305(9) 1 calc R U P A 1
C32A C 0.3139(3) 0.3770(3) 0.2656(2) 0.0267(7) Uani 0.9305(9) 1 d . . P A 1
H32A H 0.255020 0.370113 0.226967 0.032 Uiso 0.9305(9) 1 calc R U P A 1
C45A C 0.2654(2) 0.6545(2) 0.5438(2) 0.0283(6) Uani 0.9305(9) 1 d . . P A 1
H45A H 0.293822 0.696617 0.604468 0.034 Uiso 0.9305(9) 1 calc R U P A 1
C39A C -0.0696(3) 0.2710(3) 0.1956(3) 0.0338(8) Uani 0.9305(9) 1 d . . P A 1
H39A H -0.127138 0.286235 0.187420 0.041 Uiso 0.9305(9) 1 calc R U P A 1
C24A C -0.0089(2) 0.1919(2) 0.3747(2) 0.0270(6) Uani 0.9305(9) 1 d . . P A 1
C36A C 0.4015(2) 0.3945(2) 0.4013(2) 0.0297(7) Uani 0.9305(9) 1 d . . P A 1
H36A H 0.403316 0.399975 0.456593 0.036 Uiso 0.9305(9) 1 calc R U P A 1
C25A C 0.0155(2) 0.2741(3) 0.5632(2) 0.0314(7) Uani 0.9305(9) 1 d . . P A 1
H25A H 0.025531 0.217590 0.558036 0.047 Uiso 0.9305(9) 1 calc R U P A 1
H25B H -0.055465 0.264086 0.551824 0.047 Uiso 0.9305(9) 1 calc R U P A 1
H25C H 0.053639 0.325679 0.622059 0.047 Uiso 0.9305(9) 1 calc R U P A 1
C38A C 0.0133(3) 0.3318(3) 0.2697(2) 0.0278(7) Uani 0.9305(9) 1 d . . P A 1
H38A H 0.011605 0.387512 0.312424 0.033 Uiso 0.9305(9) 1 calc R U P A 1
C20A C 0.1561(3) 0.0353(2) 0.2671(2) 0.0358(8) Uani 0.9305(9) 1 d . . P A 1
H20A H 0.195835 0.000880 0.245368 0.043 Uiso 0.9305(9) 1 calc R U P A 1
C23A C 0.0457(2) 0.1380(2) 0.3362(2) 0.0253(6) Uani 0.9305(9) 1 d . . P A 1
C2A C 0.4144(3) 0.2376(3) 0.6408(3) 0.0304(8) Uani 0.9305(9) 1 d . . P A 1
H2A H 0.364824 0.196492 0.648670 0.036 Uiso 0.9305(9) 1 calc R U P A 1
C8A C 0.1753(2) 0.2230(2) 0.6881(2) 0.0279(6) Uani 0.9305(9) 1 d . . P A 1
H8A H 0.194153 0.283328 0.735903 0.034 Uiso 0.9305(9) 1 calc R U P A 1
C47A C 0.1987(2) 0.6251(2) 0.3985(2) 0.0285(7) Uani 0.9305(9) 1 d . . P A 1
H47A H 0.178805 0.646396 0.359284 0.034 Uiso 0.9305(9) 1 calc R U P A 1
F7 F 0.5865(2) 0.0182(3) 0.3834(3) 0.150(2) Uani 1 1 d . . . . .
C34A C 0.4845(3) 0.3894(3) 0.2966(3) 0.0357(8) Uani 0.9305(9) 1 d . . P A 1
H34A H 0.541908 0.389699 0.279276 0.043 Uiso 0.9305(9) 1 calc R U P A 1
C77 C 0.5159(3) 0.0528(3) 0.3861(2) 0.0456(9) Uani 1 1 d . . . . .
C10A C 0.0980(3) 0.0572(3) 0.6239(2) 0.0382(8) Uani 0.9305(9) 1 d . . P A 1
H10A H 0.063382 0.004415 0.627519 0.046 Uiso 0.9305(9) 1 calc R U P A 1
C33A C 0.3988(3) 0.3806(2) 0.2415(2) 0.0331(8) Uani 0.9305(9) 1 d . . P A 1
H33A H 0.397930 0.377006 0.187000 0.040 Uiso 0.9305(9) 1 calc R U P A 1
C80 C 0.1857(3) -0.1505(3) 0.3613(2) 0.0419(8) Uani 1 1 d . . . . .
C30A C 0.3129(3) 0.1681(2) 0.3799(2) 0.0310(6) Uani 0.9305(9) 1 d . . P A 1
H30A H 0.335131 0.235324 0.402529 0.046 Uiso 0.9305(9) 1 calc R U P A 1
H30B H 0.343412 0.141407 0.335979 0.046 Uiso 0.9305(9) 1 calc R U P A 1
H30C H 0.332790 0.155205 0.427532 0.046 Uiso 0.9305(9) 1 calc R U P A 1
C14A C 0.3621(3) 0.4343(3) 0.7788(2) 0.0353(8) Uani 0.9305(9) 1 d . . P A 1
H14A H 0.395131 0.392907 0.778061 0.042 Uiso 0.9305(9) 1 calc R U P A 1
C17A C 0.2664(3) 0.5551(2) 0.7826(2) 0.0330(7) Uani 0.9305(9) 1 d . . P A 1
H17A H 0.233394 0.596590 0.783656 0.040 Uiso 0.9305(9) 1 calc R U P A 1
C35A C 0.4864(2) 0.3977(3) 0.3768(3) 0.0385(8) Uani 0.9305(9) 1 d . . P A 1
H35A H 0.545889 0.405534 0.415415 0.046 Uiso 0.9305(9) 1 calc R U P A 1
B1 B 0.2789(2) -0.1998(2) 0.08467(19) 0.0198(5) Uani 1 1 d . . . . .
C21A C 0.0561(3) -0.0021(2) 0.2287(2) 0.0399(9) Uani 0.9305(9) 1 d . . P A 1
H21A H 0.025533 -0.062830 0.180004 0.048 Uiso 0.9305(9) 1 calc R U P A 1
C11A C 0.1212(3) 0.0457(2) 0.5496(2) 0.0349(7) Uani 0.9305(9) 1 d . . P A 1
H11A H 0.103788 -0.014933 0.502776 0.042 Uiso 0.9305(9) 1 calc R U P A 1
C27A C -0.1105(3) 0.1557(2) 0.3347(2) 0.0350(7) Uani 0.9305(9) 1 d . . P A 1
H27A H -0.149008 0.190487 0.358599 0.042 Uiso 0.9305(9) 1 calc R U P A 1
C61 C 0.6166(2) -0.2422(2) 0.0877(3) 0.0388(8) Uani 1 1 d . . . . .
C56 C 0.2883(4) 0.1001(3) 0.0813(3) 0.0554(8) Uani 1 1 d . . . . .
C9A C 0.1248(3) 0.1450(3) 0.6929(3) 0.0349(7) Uani 0.9305(9) 1 d . . P A 1
H9A H 0.108749 0.152319 0.743796 0.042 Uiso 0.9305(9) 1 calc R U P A 1
C53 C 0.3847(2) -0.1246(3) -0.1449(2) 0.0356(7) Uani 1 1 d . . . . .
C3A C 0.5104(3) 0.2363(3) 0.6543(3) 0.0372(9) Uani 0.9305(9) 1 d . . P A 1
H3A H 0.526100 0.194116 0.671269 0.045 Uiso 0.9305(9) 1 calc R U P A 1
C22A C -0.0030(3) 0.0491(2) 0.2611(2) 0.0315(7) Uani 0.9305(9) 1 d . . P A 1
C29A C -0.1069(3) 0.0158(3) 0.2232(2) 0.0375(7) Uani 0.9305(9) 1 d . . P A 1
H29A H -0.140346 -0.043272 0.172636 0.045 Uiso 0.9305(9) 1 calc R U P A 1
C64 C 0.3384(3) -0.4803(2) 0.0906(3) 0.0423(6) Uani 1 1 d D . . . .
C28A C -0.1596(3) 0.0674(3) 0.2583(3) 0.0445(10) Uani 0.9305(9) 1 d . . P A 1
H28A H -0.229735 0.044559 0.231777 0.053 Uiso 0.9305(9) 1 calc R U P A 1
C69 C 0.0071(3) -0.5120(3) -0.1585(3) 0.0487(10) Uani 1 1 d . . . . .
C16A C 0.3357(3) 0.5749(2) 0.8573(2) 0.0356(8) Uani 0.9305(9) 1 d . . P A 1
H16A H 0.350101 0.629667 0.910144 0.043 Uiso 0.9305(9) 1 calc R U P A 1
F22A F 0.4004(4) -0.5210(4) 0.0994(5) 0.0714(12) Uani 0.663(6) 1 d D . P B 1
C15A C 0.3842(3) 0.5146(3) 0.8552(2) 0.0425(9) Uani 0.9305(9) 1 d . . P A 1
H15A H 0.432938 0.528648 0.906444 0.051 Uiso 0.9305(9) 1 calc R U P A 1
Rh1B Rh 0.1744(2) 0.2572(2) 0.4613(2) 0.0202(9) Uani 0.0695(9) 1 d D . P A 2
C30B C 0.255(4) 0.132(3) 0.329(3) 0.0310(6) Uani 0.0695(9) 1 d . . P A 2
H30D H 0.288251 0.163690 0.301471 0.046 Uiso 0.0695(9) 1 calc R U P A 2
H30E H 0.276094 0.081030 0.324158 0.046 Uiso 0.0695(9) 1 calc R U P A 2
H30F H 0.271408 0.176750 0.391029 0.046 Uiso 0.0695(9) 1 calc R U P A 2
N1B N 0.0937(15) 0.1458(14) 0.3371(12) 0.030(3) Uani 0.0695(9) 1 d DG . P A 2
C19B C 0.1366(14) 0.0928(17) 0.2830(15) 0.034(6) Uani 0.0695(9) 1 d G . P A 2
C20B C 0.0768(17) 0.0164(18) 0.2028(15) 0.044(10) Uani 0.0695(9) 1 d G . P A 2
H20B H 0.106061 -0.019834 0.165855 0.053 Uiso 0.0695(9) 1 calc R U P A 2
C21B C -0.0259(17) -0.0072(16) 0.1766(13) 0.054(13) Uani 0.0695(9) 1 d G . P A 2
H21B H -0.066738 -0.059436 0.121804 0.065 Uiso 0.0695(9) 1 calc R U P A 2
C22B C -0.0687(14) 0.0458(13) 0.2307(11) 0.036(8) Uani 0.0695(9) 1 d G . P A 2
C23B C -0.0089(15) 0.1223(11) 0.3109(10) 0.039(8) Uani 0.0695(9) 1 d G . P A 2
C24B C -0.052(2) 0.1752(16) 0.3650(15) 0.033(3) Uani 0.0695(9) 1 d G . P A 2
C27B C -0.154(2) 0.152(2) 0.339(2) 0.040(9) Uani 0.0695(9) 1 d G . P A 2
H27B H -0.183668 0.187906 0.375782 0.048 Uiso 0.0695(9) 1 calc R U P A 2
C28B C -0.2142(16) 0.075(2) 0.259(2) 0.060(16) Uani 0.0695(9) 1 d G . P A 2
H28B H -0.284348 0.059154 0.240720 0.071 Uiso 0.0695(9) 1 calc R U P A 2
C29B C -0.1714(14) 0.0223(18) 0.2045(17) 0.0375(7) Uani 0.0695(9) 1 d G . P A 2
H29B H -0.212231 -0.030000 0.149704 0.045 Uiso 0.0695(9) 1 calc R U P A 2
Si1B Si 0.0256(9) 0.2659(11) 0.4792(9) 0.030(2) Uani 0.0695(9) 1 d D . P A 2
C25B C -0.019(4) 0.236(4) 0.555(3) 0.032(5) Uani 0.0695(9) 1 d . . P A 2
H25D H -0.017895 0.175379 0.543558 0.048 Uiso 0.0695(9) 1 calc R U P A 2
H25E H -0.087517 0.234555 0.547404 0.048 Uiso 0.0695(9) 1 calc R U P A 2
H25F H 0.023742 0.283160 0.614241 0.048 Uiso 0.0695(9) 1 calc R U P A 2
P1B P 0.280(2) 0.310(4) 0.5994(16) 0.0196(3) Uani 0.0695(9) 1 d D . P A 2
C13B C 0.306(2) 0.4399(17) 0.6931(18) 0.029(4) Uani 0.0695(9) 1 d G . P A 2
C18B C 0.249(2) 0.492(2) 0.6884(18) 0.024(6) Uani 0.0695(9) 1 d G . P A 2
H18B H 0.192774 0.467694 0.638207 0.028 Uiso 0.0695(9) 1 calc R U P A 2
C17B C 0.274(2) 0.581(2) 0.757(2) 0.050(14) Uani 0.0695(9) 1 d G . P A 2
H17B H 0.234684 0.616668 0.753839 0.060 Uiso 0.0695(9) 1 calc R U P A 2
C16B C 0.356(3) 0.617(2) 0.830(2) 0.048(12) Uani 0.0695(9) 1 d G . P A 2
H16B H 0.372909 0.677368 0.877442 0.057 Uiso 0.0695(9) 1 calc R U P A 2
C15B C 0.413(2) 0.564(2) 0.8352(19) 0.061(16) Uani 0.0695(9) 1 d G . P A 2
H15B H 0.469226 0.589093 0.885415 0.073 Uiso 0.0695(9) 1 calc R U P A 2
C14B C 0.388(2) 0.476(2) 0.767(2) 0.033(7) Uani 0.0695(9) 1 d G . P A 2
H14B H 0.427318 0.440117 0.769785 0.040 Uiso 0.0695(9) 1 calc R U P A 2
C7B C 0.1990(18) 0.2607(18) 0.6594(16) 0.026(3) Uani 0.0695(9) 1 d G . P A 2
C8B C 0.1833(19) 0.3117(13) 0.7364(16) 0.020(5) Uani 0.0695(9) 1 d G . P A 2
H8B H 0.208316 0.377590 0.763958 0.024 Uiso 0.0695(9) 1 calc R U P A 2
C9B C 0.131(2) 0.2663(17) 0.7732(14) 0.038(9) Uani 0.0695(9) 1 d G . P A 2
H9B H 0.120292 0.301126 0.825822 0.045 Uiso 0.0695(9) 1 calc R U P A 2
C10B C 0.094(2) 0.1699(17) 0.7329(17) 0.024(6) Uani 0.0695(9) 1 d G . P A 2
H10B H 0.058733 0.138856 0.758001 0.029 Uiso 0.0695(9) 1 calc R U P A 2
C11B C 0.110(2) 0.1189(13) 0.6558(17) 0.028(8) Uani 0.0695(9) 1 d G . P A 2
H11B H 0.085199 0.053050 0.628313 0.034 Uiso 0.0695(9) 1 calc R U P A 2
C12B C 0.162(2) 0.1643(17) 0.6191(14) 0.025(6) Uani 0.0695(9) 1 d G . P A 2
H12B H 0.173223 0.129513 0.566447 0.031 Uiso 0.0695(9) 1 calc R U P A 2
P3B P 0.2039(11) 0.3539(11) 0.3901(10) 0.030(3) Uani 0.0695(9) 1 d D . P A 2
C43B C 0.215(2) 0.4818(14) 0.4384(18) 0.022(3) Uani 0.0695(9) 1 d G . P A 2
C48B C 0.181(2) 0.5189(17) 0.3879(13) 0.018(5) Uani 0.0695(9) 1 d G . P A 2
H48B H 0.146149 0.479774 0.327436 0.021 Uiso 0.0695(9) 1 calc R U P A 2
C47B C 0.199(2) 0.6134(19) 0.4259(17) 0.020(5) Uani 0.0695(9) 1 d G . P A 2
H47B H 0.176293 0.638780 0.391403 0.024 Uiso 0.0695(9) 1 calc R U P A 2
C46B C 0.250(2) 0.6707(14) 0.5143(18) 0.024(7) Uani 0.0695(9) 1 d G . P A 2
H46B H 0.262580 0.735245 0.540315 0.028 Uiso 0.0695(9) 1 calc R U P A 2
C45B C 0.284(2) 0.6335(19) 0.5648(13) 0.026(7) Uani 0.0695(9) 1 d G . P A 2
H45B H 0.318723 0.672705 0.625261 0.031 Uiso 0.0695(9) 1 calc R U P A 2
C44B C 0.266(2) 0.539(2) 0.5268(18) 0.022(6) Uani 0.0695(9) 1 d G . P A 2
H44B H 0.288579 0.513699 0.561295 0.026 Uiso 0.0695(9) 1 calc R U P A 2
C31B C 0.316(2) 0.363(3) 0.350(3) 0.028(3) Uani 0.0695(9) 1 d G . P A 2
C36B C 0.391(3) 0.350(3) 0.396(2) 0.037(7) Uani 0.0695(9) 1 d G . P A 2
H36B H 0.381893 0.333009 0.439209 0.044 Uiso 0.0695(9) 1 calc R U P A 2
C35B C 0.481(2) 0.360(3) 0.379(3) 0.040(8) Uani 0.0695(9) 1 d G . P A 2
H35B H 0.532736 0.351149 0.410429 0.048 Uiso 0.0695(9) 1 calc R U P A 2
C34B C 0.495(3) 0.385(4) 0.316(3) 0.0357(8) Uani 0.0695(9) 1 d G . P A 2
H34B H 0.555964 0.392219 0.303985 0.043 Uiso 0.0695(9) 1 calc R U P A 2
C33B C 0.419(4) 0.398(4) 0.270(3) 0.0331(8) Uani 0.0695(9) 1 d G . P A 2
H33B H 0.428350 0.415148 0.226320 0.040 Uiso 0.0695(9) 1 calc R U P A 2
C32B C 0.329(3) 0.388(4) 0.287(3) 0.036(9) Uani 0.0695(9) 1 d G . P A 2
H32B H 0.277506 0.397007 0.255099 0.044 Uiso 0.0695(9) 1 calc R U P A 2
C37B C 0.097(3) 0.289(3) 0.278(3) 0.023(3) Uani 0.0695(9) 1 d G . P A 2
C42B C 0.087(3) 0.216(4) 0.199(3) 0.032(10) Uani 0.0695(9) 1 d G . P A 2
H42B H 0.140756 0.196431 0.190937 0.038 Uiso 0.0695(9) 1 calc R U P A 2
C41B C -0.003(4) 0.173(3) 0.130(2) 0.0318(8) Uani 0.0695(9) 1 d G . P A 2
H41B H -0.009593 0.123817 0.075954 0.038 Uiso 0.0695(9) 1 calc R U P A 2
C40B C -0.082(3) 0.202(4) 0.141(2) 0.0334(8) Uani 0.0695(9) 1 d G . P A 2
H40B H -0.142687 0.172980 0.094636 0.040 Uiso 0.0695(9) 1 calc R U P A 2
C39B C -0.071(3) 0.275(4) 0.221(3) 0.034(11) Uani 0.0695(9) 1 d G . P A 2
H39B H -0.125433 0.294757 0.228300 0.041 Uiso 0.0695(9) 1 calc R U P A 2
C38B C 0.018(3) 0.318(3) 0.289(2) 0.029(9) Uani 0.0695(9) 1 d G . P A 2
H38B H 0.024915 0.367371 0.343284 0.035 Uiso 0.0695(9) 1 calc R U P A 2
C1B C 0.383(3) 0.297(4) 0.625(4) 0.028(3) Uani 0.0695(9) 1 d G . P A 2
C2B C 0.395(3) 0.218(3) 0.621(4) 0.034(8) Uani 0.0695(9) 1 d G . P A 2
H2B H 0.341684 0.171615 0.620325 0.041 Uiso 0.0695(9) 1 calc R U P A 2
C3B C 0.485(3) 0.206(3) 0.620(3) 0.027(7) Uani 0.0695(9) 1 d G . P A 2
H3B H 0.493243 0.151987 0.617673 0.033 Uiso 0.0695(9) 1 calc R U P A 2
C4B C 0.563(3) 0.274(3) 0.622(4) 0.0383(10) Uani 0.0695(9) 1 d G . P A 2
H4B H 0.624290 0.266118 0.620547 0.046 Uiso 0.0695(9) 1 calc R U P A 2
C5B C 0.551(4) 0.354(3) 0.625(5) 0.041(14) Uani 0.0695(9) 1 d G . P A 2
H5B H 0.603778 0.399878 0.626073 0.049 Uiso 0.0695(9) 1 calc R U P A 2
C6B C 0.461(5) 0.365(3) 0.626(4) 0.024(7) Uani 0.0695(9) 1 d G . P A 2
H6B H 0.452219 0.419507 0.628725 0.028 Uiso 0.0695(9) 1 calc R U P A 2
C26B C 0.015(4) 0.376(4) 0.505(4) 0.032(5) Uani 0.0695(9) 1 d . . P A 2
H26D H 0.076018 0.417299 0.506145 0.049 Uiso 0.0695(9) 1 calc R U P A 2
H26E H 0.006485 0.402484 0.561962 0.049 Uiso 0.0695(9) 1 calc R U P A 2
H26F H -0.042255 0.367048 0.460689 0.049 Uiso 0.0695(9) 1 calc R U P A 2
F23B F 0.2424(6) -0.5223(7) 0.0463(10) 0.090(5) Uani 0.337(6) 1 d D . P B 2
F22B F 0.3688(8) -0.5434(5) 0.0351(7) 0.069(3) Uani 0.337(6) 1 d D . P B 2
F24B F 0.3961(10) -0.4751(6) 0.1605(7) 0.102(5) Uani 0.337(6) 1 d D . P B 2

loop_
_atom_site_aniso_label
_atom_site_aniso_U_11
_atom_site_aniso_U_22
_atom_site_aniso_U_33
_atom_site_aniso_U_23
_atom_site_aniso_U_13
_atom_site_aniso_U_12
Rh1A 0.01654(10) 0.01491(12) 0.01948(11) 0.00891(8) 0.00588(7) 0.00595(8)
P3A 0.0161(3) 0.0148(4) 0.0206(4) 0.0092(3) 0.0040(3) 0.0034(3)
P1A 0.0221(7) 0.0180(3) 0.0204(3) 0.0101(3) 0.0082(4) 0.0077(6)
Si1A 0.0182(4) 0.0201(4) 0.0285(4) 0.0133(3) 0.0080(3) 0.0073(3)
F14 0.0386(10) 0.0636(14) 0.0383(10) 0.0266(10) 0.0217(9) 0.0251(10)
F13 0.0353(9) 0.0331(10) 0.0434(11) 0.0147(9) 0.0115(8) 0.0184(8)
F15 0.0228(8) 0.0452(12) 0.0386(10) 0.0076(9) -0.0003(7) 0.0115(8)
F10 0.0592(14) 0.0839(18) 0.0677(15) 0.0523(15) 0.0416(12) 0.0460(14)
F19 0.0314(11) 0.0387(13) 0.106(2) 0.0256(13) 0.0226(12) 0.0049(9)
F6 0.0485(12) 0.0731(17) 0.0233(10) 0.0103(10) 0.0114(9) 0.0058(11)
F4 0.0819(17) 0.0586(15) 0.0561(14) 0.0373(13) 0.0452(13) 0.0185(13)
F20 0.0312(10) 0.101(2) 0.106(2) 0.0807(19) 0.0260(12) 0.0338(12)
F5 0.0594(14) 0.0732(17) 0.0512(13) 0.0344(12) 0.0368(11) 0.0392(13)
F11 0.0627(15) 0.136(3) 0.0463(14) 0.0617(17) 0.0246(12) 0.0339(17)
F17 0.0600(15) 0.0567(16) 0.0465(14) -0.0106(12) 0.0133(11) 0.0215(12)
N1A 0.0286(12) 0.0158(11) 0.0207(11) 0.0096(9) 0.0080(10) 0.0055(9)
F16 0.0525(14) 0.0284(12) 0.0838(19) -0.0113(12) 0.0123(13) -0.0061(10)
F1 0.128(2) 0.0410(12) 0.0649(12) 0.0271(10) 0.0482(13) 0.0482(14)
F21 0.0580(14) 0.0747(18) 0.0672(16) 0.0378(15) 0.0385(13) 0.0208(13)
F9 0.101(2) 0.075(2) 0.0273(12) -0.0042(13) -0.0069(13) -0.0246(17)
C43A 0.0157(11) 0.0187(13) 0.0288(15) 0.0133(11) 0.0074(11) 0.0057(10)
C42A 0.0266(15) 0.0213(17) 0.0198(17) 0.0105(14) 0.0006(13) 0.0040(13)
F12 0.107(2) 0.0513(15) 0.0762(18) 0.0367(14) 0.0642(17) 0.0244(15)
C6A 0.0288(15) 0.0198(14) 0.024(2) 0.0117(14) 0.0094(14) 0.0089(11)
C58 0.0214(11) 0.0191(12) 0.0189(11) 0.0083(10) 0.0056(9) 0.0073(9)
C31A 0.0193(12) 0.0152(15) 0.0253(14) 0.0095(12) 0.0066(10) 0.0045(10)
F8 0.089(2) 0.114(3) 0.098(3) 0.075(2) -0.0511(19) -0.066(2)
C41A 0.0304(17) 0.0294(15) 0.0245(14) 0.0141(12) -0.0021(12) 0.0001(12)
C13A 0.0287(14) 0.0194(14) 0.0227(13) 0.0098(11) 0.0111(11) 0.0107(11)
C81 0.0277(13) 0.0291(14) 0.0258(13) 0.0150(11) 0.0090(11) 0.0148(11)
C37A 0.0176(12) 0.0182(16) 0.0235(13) 0.0125(12) 0.0020(10) 0.0018(11)
F18 0.106(2) 0.0314(13) 0.085(2) -0.0063(13) -0.0275(17) 0.0363(15)
C74 0.0242(12) 0.0227(13) 0.0215(12) 0.0112(10) 0.0066(10) 0.0124(10)
C7A 0.0252(13) 0.0211(14) 0.0250(14) 0.0136(12) 0.0088(11) 0.0097(11)
C79 0.0406(16) 0.0435(18) 0.0292(14) 0.0244(14) 0.0186(13) 0.0269(14)
C67 0.0260(13) 0.0209(13) 0.0254(13) 0.0067(11) 0.0074(11) 0.0096(10)
C55 0.0332(14) 0.0227(12) 0.0341(14) 0.0165(10) 0.0112(11) 0.0136(10)
C57 0.0243(12) 0.0233(13) 0.0231(12) 0.0111(11) 0.0070(10) 0.0097(10)
C51 0.0184(11) 0.0226(13) 0.0222(12) 0.0090(10) 0.0047(9) 0.0068(10)
C48A 0.0200(13) 0.0230(14) 0.0312(15) 0.0166(13) 0.0072(12) 0.0069(11)
C66 0.0216(11) 0.0195(12) 0.0196(12) 0.0083(10) 0.0054(9) 0.0060(9)
C1A 0.0253(14) 0.0182(13) 0.0216(16) 0.0107(11) 0.0096(11) 0.0099(11)
C59 0.0224(12) 0.0200(12) 0.0250(13) 0.0116(10) 0.0045(10) 0.0062(10)
C73 0.0240(12) 0.0197(12) 0.0214(12) 0.0080(10) 0.0061(10) 0.0083(10)
C70 0.0236(13) 0.0232(14) 0.0297(14) 0.0080(12) 0.0050(11) 0.0014(11)
C50 0.0173(10) 0.0185(12) 0.0196(11) 0.0086(10) 0.0036(9) 0.0052(9)
F24A 0.0530(19) 0.0311(16) 0.0635(18) 0.0293(14) 0.0247(15) 0.0020(13)
C52 0.0216(12) 0.0280(14) 0.0243(13) 0.0134(11) 0.0065(10) 0.0051(10)
C63 0.0301(13) 0.0236(11) 0.0341(14) 0.0174(11) 0.0117(11) 0.0116(10)
C60 0.0224(12) 0.0257(14) 0.0278(14) 0.0121(11) 0.0052(10) 0.0085(11)
C71 0.0225(12) 0.0244(13) 0.0224(12) 0.0097(11) 0.0067(10) 0.0070(10)
C76 0.0314(14) 0.0316(15) 0.0228(13) 0.0074(12) 0.0024(11) 0.0157(12)
C44A 0.0192(13) 0.0208(14) 0.0295(15) 0.0124(12) 0.0048(11) 0.0048(11)
C5A 0.0264(17) 0.0337(19) 0.045(3) 0.0228(19) 0.0146(17) 0.0104(14)
C12A 0.0395(17) 0.0226(15) 0.0263(15) 0.0128(12) 0.0132(13) 0.0116(13)
C19A 0.0406(17) 0.0206(14) 0.0250(14) 0.0126(12) 0.0165(13) 0.0105(12)
F3 0.208(3) 0.0538(15) 0.109(2) 0.0565(16) 0.101(2) 0.0736(18)
C62 0.0271(13) 0.0284(14) 0.0326(14) 0.0167(12) 0.0084(11) 0.0154(11)
C18A 0.0264(14) 0.0236(15) 0.0265(15) 0.0108(13) 0.0095(12) 0.0113(12)
C75 0.0268(13) 0.0252(14) 0.0218(12) 0.0091(11) 0.0056(10) 0.0115(11)
C40A 0.0268(15) 0.0317(18) 0.0308(14) 0.0177(13) -0.0019(11) -0.0021(11)
C54 0.0317(14) 0.0295(15) 0.0331(15) 0.0212(13) 0.0097(12) 0.0081(12)
C65 0.0253(12) 0.0243(13) 0.0276(13) 0.0145(11) 0.0097(10) 0.0109(10)
C68 0.0296(14) 0.0199(13) 0.0302(15) 0.0044(11) 0.0049(12) 0.0051(11)
C78 0.0467(18) 0.0441(19) 0.0200(13) 0.0141(13) 0.0104(13) 0.0282(15)
C72 0.0237(13) 0.0307(15) 0.0279(14) 0.0096(12) 0.0058(11) 0.0086(11)
C46A 0.0214(14) 0.0194(14) 0.049(2) 0.0177(14) 0.0115(13) 0.0080(11)
F23A 0.086(2) 0.0307(19) 0.0686(18) 0.0257(13) 0.0167(15) 0.0060(16)
F2 0.1080(18) 0.0770(18) 0.129(2) 0.0409(17) 0.0422(15) 0.0704(15)
C26A 0.0230(14) 0.0287(17) 0.0422(19) 0.0203(15) 0.0138(13) 0.0155(13)
C4A 0.0299(17) 0.036(2) 0.057(3) 0.025(2) 0.0185(17) 0.0174(15)
C32A 0.0267(15) 0.0254(17) 0.0291(18) 0.0141(15) 0.0086(13) 0.0103(13)
C45A 0.0258(15) 0.0207(14) 0.0346(17) 0.0112(13) 0.0081(13) 0.0083(12)
C39A 0.0188(14) 0.041(2) 0.038(2) 0.024(2) 0.0010(15) 0.0038(14)
C24A 0.0234(14) 0.0214(14) 0.0326(16) 0.0167(13) 0.0033(12) 0.0007(11)
C36A 0.0193(13) 0.0326(18) 0.0336(16) 0.0175(15) 0.0036(12) 0.0054(12)
C25A 0.0234(15) 0.0375(19) 0.0408(19) 0.0238(16) 0.0140(14) 0.0117(14)
C38A 0.0208(14) 0.0309(17) 0.0328(17) 0.0196(15) 0.0053(13) 0.0066(12)
C20A 0.057(2) 0.0210(15) 0.0323(17) 0.0122(13) 0.0245(16) 0.0131(15)
C23A 0.0307(15) 0.0187(13) 0.0248(14) 0.0151(12) 0.0061(12) 0.0008(11)
C2A 0.0321(18) 0.0284(19) 0.042(2) 0.0228(18) 0.0170(17) 0.0149(15)
C8A 0.0324(15) 0.0286(16) 0.0253(14) 0.0141(13) 0.0118(12) 0.0117(13)
C47A 0.0212(14) 0.0271(16) 0.0454(19) 0.0246(15) 0.0097(13) 0.0098(12)
F7 0.0355(15) 0.095(3) 0.170(4) -0.042(3) -0.0264(19) 0.0238(16)
C34A 0.0288(14) 0.0304(16) 0.050(2) 0.0186(15) 0.0204(14) 0.0106(12)
C77 0.0385(18) 0.045(2) 0.0283(16) 0.0031(15) -0.0010(14) 0.0123(16)
C10A 0.0458(19) 0.0300(18) 0.0386(19) 0.0219(16) 0.0155(16) 0.0038(15)
C33A 0.0318(16) 0.0252(18) 0.0393(18) 0.0118(16) 0.0181(14) 0.0082(13)
C80 0.057(2) 0.054(2) 0.0359(17) 0.0291(17) 0.0260(16) 0.0325(18)
C30A 0.0382(15) 0.0245(15) 0.0350(16) 0.0139(13) 0.0174(13) 0.0163(12)
C14A 0.049(2) 0.0349(18) 0.0236(15) 0.0105(14) 0.0090(14) 0.0263(16)
C17A 0.0396(17) 0.0282(17) 0.0325(17) 0.0111(14) 0.0139(14) 0.0195(14)
C35A 0.0202(14) 0.042(2) 0.054(2) 0.0250(19) 0.0078(14) 0.0111(14)
B1 0.0211(12) 0.0172(13) 0.0203(13) 0.0083(11) 0.0068(10) 0.0074(10)
C21A 0.061(2) 0.0194(15) 0.0267(16) 0.0055(13) 0.0184(16) 0.0032(15)
C11A 0.0447(19) 0.0229(15) 0.0338(17) 0.0147(14) 0.0134(15) 0.0057(14)
C27A 0.0239(15) 0.0314(17) 0.046(2) 0.0240(16) 0.0022(14) 0.0020(13)
C61 0.0247(14) 0.0382(18) 0.059(2) 0.0283(17) 0.0107(14) 0.0136(13)
C56 0.098(2) 0.0418(14) 0.0602(15) 0.0335(12) 0.0411(15) 0.0518(15)
C9A 0.0407(18) 0.0378(19) 0.0322(19) 0.0232(16) 0.0163(17) 0.0100(16)
C53 0.0347(15) 0.0427(19) 0.0295(15) 0.0186(14) 0.0138(13) 0.0107(14)
C3A 0.041(2) 0.035(2) 0.054(3) 0.030(2) 0.0210(19) 0.0235(17)
C22A 0.0396(17) 0.0209(15) 0.0230(14) 0.0114(12) 0.0050(13) -0.0030(12)
C29A 0.0385(16) 0.0262(16) 0.0355(16) 0.0163(14) 0.0012(13) -0.0014(13)
C64 0.0494(14) 0.0292(12) 0.0633(15) 0.0322(11) 0.0248(11) 0.0162(10)
C28A 0.0319(17) 0.037(2) 0.048(2) 0.0275(18) -0.0081(16) -0.0090(15)
C69 0.0382(18) 0.0296(18) 0.047(2) -0.0012(16) -0.0024(15) 0.0109(14)
C16A 0.0441(19) 0.0281(17) 0.0254(15) 0.0039(13) 0.0109(14) 0.0158(15)
F22A 0.068(2) 0.059(2) 0.126(3) 0.068(3) 0.044(2) 0.0350(19)
C15A 0.054(2) 0.045(2) 0.0234(16) 0.0080(15) 0.0056(15) 0.0288(19)
Rh1B 0.0168(13) 0.0206(16) 0.0267(14) 0.0148(11) 0.0093(10) 0.0049(11)
C30B 0.0382(15) 0.0245(15) 0.0350(16) 0.0139(13) 0.0174(13) 0.0163(12)
N1B 0.033(2) 0.025(5) 0.035(3) 0.019(2) 0.0097(17) 0.007(2)
C19B 0.038(2) 0.030(8) 0.038(4) 0.022(5) 0.0137(19) 0.011(2)
C20B 0.046(3) 0.037(11) 0.041(5) 0.017(7) 0.010(2) 0.010(3)
C21B 0.046(3) 0.048(15) 0.047(7) 0.011(10) 0.008(3) 0.010(3)
C22B 0.039(2) 0.028(9) 0.036(4) 0.019(6) 0.005(2) 0.002(2)
C23B 0.033(2) 0.034(10) 0.039(4) 0.015(6) 0.0070(19) 0.007(2)
C24B 0.032(3) 0.028(5) 0.037(3) 0.018(3) 0.007(2) 0.004(2)
C27B 0.031(3) 0.036(11) 0.041(5) 0.015(7) 0.005(3) 0.005(3)
C28B 0.040(3) 0.053(18) 0.048(8) 0.004(12) 0.001(3) 0.006(4)
C29B 0.0385(16) 0.0262(16) 0.0355(16) 0.0163(14) 0.0012(13) -0.0014(13)
Si1B 0.027(3) 0.027(4) 0.039(3) 0.020(3) 0.010(2) 0.007(2)
C25B 0.028(8) 0.029(7) 0.038(5) 0.019(5) 0.009(4) 0.006(5)
P1B 0.0221(7) 0.0180(3) 0.0204(3) 0.0101(3) 0.0082(4) 0.0077(6)
C13B 0.028(5) 0.029(4) 0.033(5) 0.017(3) 0.014(3) 0.010(3)
C18B 0.020(8) 0.025(5) 0.034(7) 0.020(5) 0.018(6) 0.005(6)
C17B 0.046(17) 0.039(8) 0.047(10) 0.007(8) 0.000(11) 0.023(11)
C16B 0.042(15) 0.041(8) 0.045(8) 0.007(7) 0.004(9) 0.023(9)
C15B 0.058(19) 0.049(10) 0.047(9) 0.000(9) -0.005(12) 0.035(12)
C14B 0.032(9) 0.035(6) 0.034(5) 0.014(5) 0.013(6) 0.016(6)
C7B 0.027(5) 0.028(4) 0.026(4) 0.015(3) 0.009(3) 0.009(3)
C8B 0.013(10) 0.027(5) 0.021(5) 0.014(4) 0.001(6) 0.008(4)
C9B 0.05(2) 0.027(5) 0.032(8) 0.013(5) 0.021(12) 0.005(6)
C10B 0.022(12) 0.027(5) 0.020(7) 0.013(5) 0.002(8) 0.005(6)
C11B 0.032(16) 0.028(5) 0.023(8) 0.014(4) 0.007(10) 0.007(4)
C12B 0.027(12) 0.028(4) 0.023(6) 0.015(3) 0.006(8) 0.009(3)
P3B 0.027(4) 0.030(4) 0.031(3) 0.018(3) 0.008(2) 0.006(2)
C43B 0.018(6) 0.022(4) 0.025(4) 0.014(3) 0.006(3) 0.002(3)
C48B 0.010(12) 0.022(5) 0.024(5) 0.014(3) 0.010(5) 0.002(5)
C47B 0.014(13) 0.023(5) 0.024(5) 0.014(3) 0.009(7) 0.003(5)
C46B 0.024(16) 0.022(5) 0.025(6) 0.014(4) 0.007(7) 0.005(5)
C45B 0.029(16) 0.022(5) 0.025(5) 0.014(3) 0.005(5) 0.004(5)
C44B 0.019(13) 0.021(5) 0.024(4) 0.014(3) 0.006(4) 0.002(5)
C31B 0.023(3) 0.020(6) 0.030(4) 0.007(4) 0.008(3) 0.000(3)
C36B 0.025(4) 0.04(2) 0.044(10) 0.023(14) 0.013(6) 0.007(8)
C35B 0.027(4) 0.04(2) 0.052(10) 0.025(15) 0.017(6) 0.008(9)
C34B 0.0288(14) 0.0304(16) 0.050(2) 0.0186(15) 0.0204(14) 0.0106(12)
C33B 0.0318(16) 0.0252(18) 0.0393(18) 0.0118(16) 0.0181(14) 0.0082(13)
C32B 0.032(4) 0.04(3) 0.041(12) 0.022(17) 0.019(7) 0.014(10)
C37B 0.023(3) 0.020(5) 0.023(2) 0.018(2) 0.0019(18) -0.004(3)
C42B 0.029(4) 0.031(14) 0.025(3) 0.013(6) 0.000(3) 0.003(7)
C41B 0.0304(17) 0.0294(15) 0.0245(14) 0.0141(12) -0.0021(12) 0.0001(12)
C40B 0.0268(15) 0.0317(18) 0.0308(14) 0.0177(13) -0.0019(11) -0.0021(11)
C39B 0.028(5) 0.033(15) 0.031(4) 0.017(7) -0.001(4) 0.001(8)
C38B 0.025(5) 0.027(12) 0.029(3) 0.017(5) 0.002(3) 0.001(7)
C1B 0.028(3) 0.032(4) 0.030(6) 0.017(4) 0.011(3) 0.013(2)
C2B 0.030(4) 0.034(7) 0.05(2) 0.024(12) 0.014(7) 0.015(4)
C3B 0.027(4) 0.030(5) 0.02(2) 0.010(10) 0.005(7) 0.011(4)
C4B 0.0299(17) 0.036(2) 0.057(3) 0.025(2) 0.0185(17) 0.0174(15)
C5B 0.032(6) 0.038(9) 0.06(4) 0.029(19) 0.024(14) 0.019(7)
C6B 0.027(4) 0.027(5) 0.02(2) 0.009(8) 0.009(5) 0.012(3)
C26B 0.029(8) 0.030(5) 0.038(6) 0.019(3) 0.009(5) 0.006(4)
F23B 0.051(2) 0.038(5) 0.173(11) 0.064(6) 0.002(4) 0.009(2)
F22B 0.104(7) 0.031(3) 0.099(5) 0.039(3) 0.064(6) 0.031(4)
F24B 0.144(8) 0.037(4) 0.093(4) 0.048(4) -0.022(5) 0.000(5)

loop_
_atom_type_symbol
_atom_type_description
_atom_type_scat_dispersion_real
_atom_type_scat_dispersion_imag
_atom_type_scat_source
C C 0.0033 0.0016 'International Tables Vol C Tables 4.2.6.8 and 6.1.1.4'
H H 0.0000 0.0000 'International Tables Vol C Tables 4.2.6.8 and 6.1.1.4'
B B 0.0013 0.0007 'International Tables Vol C Tables 4.2.6.8 and 6.1.1.4'
F F 0.0171 0.0103 'International Tables Vol C Tables 4.2.6.8 and 6.1.1.4'
N N 0.0061 0.0033 'International Tables Vol C Tables 4.2.6.8 and 6.1.1.4'
P P 0.1023 0.0942 'International Tables Vol C Tables 4.2.6.8 and 6.1.1.4'
Rh Rh -1.1178 0.9187 'International Tables Vol C Tables 4.2.6.8 and 6.1.1.4'
Si Si 0.0817 0.0704 'International Tables Vol C Tables 4.2.6.8 and 6.1.1.4'

loop_
_geom_angle_atom_site_label_1
_geom_angle_atom_site_label_2
_geom_angle_atom_site_label_3
_geom_angle
_geom_angle_site_symmetry_1
_geom_angle_site_symmetry_3
_geom_angle_publ_flag
P1A Rh1A P3A 160.87(8) . . ?
Si1A Rh1A P3A 93.88(3) . . ?
Si1A Rh1A P1A 93.31(5) . . ?
N1A Rh1A P3A 93.41(7) . . ?
N1A Rh1A P1A 104.87(11) . . ?
N1A Rh1A Si1A 84.79(7) . . ?
C43A P3A Rh1A 118.84(11) . . ?
C31A P3A Rh1A 107.84(10) . . ?
C31A P3A C43A 101.44(14) . . ?
C37A P3A Rh1A 117.13(11) . . ?
C37A P3A C43A 105.26(14) . . ?
C37A P3A C31A 104.31(16) . . ?
C13A P1A Rh1A 115.06(19) . . ?
C13A P1A C1A 101.42(19) . . ?
C7A P1A Rh1A 121.35(13) . . ?
C7A P1A C13A 105.99(16) . . ?
C7A P1A C1A 101.3(2) . . ?
C1A P1A Rh1A 109.07(15) . . ?
C26A Si1A Rh1A 116.21(11) . . ?
C26A Si1A C24A 113.36(15) . . ?
C24A Si1A Rh1A 96.95(10) . . ?
C25A Si1A Rh1A 121.16(11) . . ?
C25A Si1A C26A 104.16(16) . . ?
C25A Si1A C24A 104.48(16) . . ?
C19A N1A Rh1A 122.3(2) . . ?
C19A N1A C23A 119.3(3) . . ?
C23A N1A Rh1A 118.08(19) . . ?
C48A C43A P3A 120.9(2) . . ?
C48A C43A C44A 118.3(3) . . ?
C44A C43A P3A 120.6(2) . . ?
C41A C42A H42A 120.0 . . ?
C37A C42A H42A 120.0 . . ?
C37A C42A C41A 120.0(3) . . ?
C1A C6A H6A 119.8 . . ?
C5A C6A H6A 119.8 . . ?
C5A C6A C1A 120.5(3) . . ?
C59 C58 B1 123.3(2) . . ?
C65 C58 C59 115.9(2) . . ?
C65 C58 B1 120.4(2) . . ?
C32A C31A P3A 123.3(2) . . ?
C36A C31A P3A 118.0(2) . . ?
C36A C31A C32A 118.6(3) . . ?
C42A C41A H41A 119.8 . . ?
C40A C41A C42A 120.4(3) . . ?
C40A C41A H41A 119.8 . . ?
C18A C13A P1A 121.4(2) . . ?
C18A C13A C14A 118.6(3) . . ?
C14A C13A P1A 120.0(2) . . ?
C74 C81 H81 119.0 . . ?
C79 C81 H81 119.0 . . ?
C79 C81 C74 121.9(3) . . ?
C42A C37A P3A 117.6(2) . . ?
C42A C37A C38A 119.0(3) . . ?
C38A C37A P3A 122.8(3) . . ?
C81 C74 C75 115.8(2) . . ?
C81 C74 B1 124.4(2) . . ?
C75 C74 B1 119.3(2) . . ?
C12A C7A P1A 117.3(2) . . ?
C8A C7A P1A 123.2(2) . . ?
C8A C7A C12A 119.5(3) . . ?
C81 C79 C80 118.5(3) . . ?
C78 C79 C81 121.2(3) . . ?
C78 C79 C80 120.3(3) . . ?
C66 C67 H67 118.9 . . ?
C66 C67 C68 122.2(3) . . ?
C68 C67 H67 118.9 . . ?
C57 C55 C56 118.4(3) . . ?
C54 C55 C57 121.1(3) . . ?
C54 C55 C56 120.5(3) . . ?
C55 C57 H57 118.7 . . ?
C55 C57 C50 122.5(3) . . ?
C50 C57 H57 118.7 . . ?
C50 C51 H51 119.0 . . ?
C52 C51 H51 119.0 . . ?
C52 C51 C50 122.1(3) . . ?
C43A C48A H48A 119.5 . . ?
C47A C48A C43A 120.9(3) . . ?
C47A C48A H48A 119.5 . . ?
C67 C66 C73 115.4(2) . . ?
C67 C66 B1 123.3(2) . . ?
C73 C66 B1 121.2(2) . . ?
C6A C1A P1A 118.6(3) . . ?
C2A C1A P1A 122.1(3) . . ?
C2A C1A C6A 119.2(3) . . ?
C58 C59 H59 119.1 . . ?
C60 C59 C58 121.8(3) . . ?
C60 C59 H59 119.1 . . ?
C66 C73 H73 118.6 . . ?
C71 C73 C66 122.9(2) . . ?
C71 C73 H73 118.6 . . ?
C71 C70 H70 120.9 . . ?
C68 C70 H70 120.9 . . ?
C68 C70 C71 118.2(3) . . ?
C57 C50 C51 115.5(2) . . ?
C57 C50 B1 120.6(2) . . ?
C51 C50 B1 123.6(2) . . ?
C51 C52 C53 119.1(3) . . ?
C54 C52 C51 121.0(3) . . ?
C54 C52 C53 119.8(3) . . ?
C62 C63 C65 120.5(3) . . ?
C62 C63 C64 120.5(3) . . ?
C65 C63 C64 118.9(3) . . ?
C59 C60 C61 119.7(3) . . ?
C62 C60 C59 120.9(3) . . ?
C62 C60 C61 119.3(3) . . ?
C73 C71 C72 119.7(2) . . ?
C70 C71 C73 120.5(3) . . ?
C70 C71 C72 119.8(2) . . ?
C75 C76 C77 118.7(3) . . ?
C78 C76 C75 120.5(3) . . ?
C78 C76 C77 120.8(3) . . ?
C43A C44A H44A 119.7 . . ?
C45A C44A C43A 120.6(3) . . ?
C45A C44A H44A 119.7 . . ?
C6A C5A H5A 119.9 . . ?
C4A C5A C6A 120.1(3) . . ?
C4A C5A H5A 119.9 . . ?
C7A C12A H12A 119.9 . . ?
C11A C12A C7A 120.2(3) . . ?
C11A C12A H12A 119.9 . . ?
N1A C19A C20A 121.9(3) . . ?
N1A C19A C30A 118.3(3) . . ?
C20A C19A C30A 119.8(3) . . ?
C63 C62 H62 120.9 . . ?
C60 C62 C63 118.2(3) . . ?
C60 C62 H62 120.9 . . ?
C13A C18A H18A 119.7 . . ?
C17A C18A C13A 120.6(3) . . ?
C17A C18A H18A 119.7 . . ?
C74 C75 H75 118.9 . . ?
C76 C75 C74 122.3(3) . . ?
C76 C75 H75 118.9 . . ?
C41A C40A H40A 120.0 . . ?
C39A C40A C41A 119.9(3) . . ?
C39A C40A H40A 120.0 . . ?
C55 C54 C52 117.8(3) . . ?
C55 C54 H54 121.1 . . ?
C52 C54 H54 121.1 . . ?
C58 C65 H65 118.7 . . ?
C63 C65 C58 122.6(3) . . ?
C63 C65 H65 118.7 . . ?
C67 C68 C69 118.9(3) . . ?
C70 C68 C67 120.8(3) . . ?
C70 C68 C69 120.3(3) . . ?
C79 C78 C76 118.2(3) . . ?
C79 C78 H78 120.9 . . ?
C76 C78 H78 120.9 . . ?
F14 C72 F13 105.4(2) . . ?
F14 C72 F15 106.8(2) . . ?
F14 C72 C71 112.5(3) . . ?
F13 C72 C71 112.0(2) . . ?
F15 C72 F13 106.5(3) . . ?
F15 C72 C71 113.1(2) . . ?
C45A C46A H46A 120.1 . . ?
C47A C46A H46A 120.1 . . ?
C47A C46A C45A 119.8(3) . . ?
Si1A C26A H26A 109.5 . . ?
Si1A C26A H26B 109.5 . . ?
Si1A C26A H26C 109.5 . . ?
H26A C26A H26B 109.5 . . ?
H26A C26A H26C 109.5 . . ?
H26B C26A H26C 109.5 . . ?
C5A C4A H4A 120.0 . . ?
C5A C4A C3A 120.1(3) . . ?
C3A C4A H4A 120.0 . . ?
C31A C32A H32A 119.6 . . ?
C33A C32A C31A 120.7(3) . . ?
C33A C32A H32A 119.6 . . ?
C44A C45A H45A 119.9 . . ?
C46A C45A C44A 120.2(3) . . ?
C46A C45A H45A 119.9 . . ?
C40A C39A H39A 119.7 . . ?
C40A C39A C38A 120.7(3) . . ?
C38A C39A H39A 119.7 . . ?
C23A C24A Si1A 118.7(2) . . ?
C27A C24A Si1A 123.8(3) . . ?
C27A C24A C23A 117.2(3) . . ?
C31A C36A H36A 119.8 . . ?
C31A C36A C35A 120.5(3) . . ?
C35A C36A H36A 119.8 . . ?
Si1A C25A H25A 109.5 . . ?
Si1A C25A H25B 109.5 . . ?
Si1A C25A H25C 109.5 . . ?
H25A C25A H25B 109.5 . . ?
H25A C25A H25C 109.5 . . ?
H25B C25A H25C 109.5 . . ?
C37A C38A H38A 120.0 . . ?
C39A C38A C37A 119.9(3) . . ?
C39A C38A H38A 120.0 . . ?
C19A C20A H20A 120.0 . . ?
C21A C20A C19A 120.0(3) . . ?
C21A C20A H20A 120.0 . . ?
N1A C23A C24A 118.0(3) . . ?
N1A C23A C22A 120.7(3) . . ?
C24A C23A C22A 121.3(3) . . ?
C1A C2A H2A 120.0 . . ?
C3A C2A C1A 120.0(3) . . ?
C3A C2A H2A 120.0 . . ?
C7A C8A H8A 120.1 . . ?
C7A C8A C9A 119.8(3) . . ?
C9A C8A H8A 120.1 . . ?
C48A C47A H47A 119.9 . . ?
C46A C47A C48A 120.1(3) . . ?
C46A C47A H47A 119.9 . . ?
C33A C34A H34A 120.1 . . ?
C35A C34A H34A 120.1 . . ?
C35A C34A C33A 119.8(3) . . ?
F9 C77 C76 113.8(3) . . ?
F9 C77 F7 102.7(4) . . ?
F8 C77 F9 107.7(4) . . ?
F8 C77 C76 114.4(3) . . ?
F8 C77 F7 106.5(5) . . ?
F7 C77 C76 110.8(3) . . ?
C11A C10A H10A 119.8 . . ?
C9A C10A H10A 119.8 . . ?
C9A C10A C11A 120.4(3) . . ?
C32A C33A H33A 119.9 . . ?
C34A C33A C32A 120.1(4) . . ?
C34A C33A H33A 119.9 . . ?
F10 C80 F12 103.3(3) . . ?
F10 C80 C79 111.0(3) . . ?
F11 C80 F10 108.2(3) . . ?
F11 C80 F12 106.6(3) . . ?
F11 C80 C79 114.2(3) . . ?
F12 C80 C79 112.8(3) . . ?
C19A C30A H30A 109.5 . . ?
C19A C30A H30B 109.5 . . ?
C19A C30A H30C 109.5 . . ?
H30A C30A H30B 109.5 . . ?
H30A C30A H30C 109.5 . . ?
H30B C30A H30C 109.5 . . ?
C13A C14A H14A 119.6 . . ?
C15A C14A C13A 120.8(3) . . ?
C15A C14A H14A 119.6 . . ?
C18A C17A H17A 119.9 . . ?
C16A C17A C18A 120.1(3) . . ?
C16A C17A H17A 119.9 . . ?
C36A C35A H35A 119.9 . . ?
C34A C35A C36A 120.2(3) . . ?
C34A C35A H35A 119.9 . . ?
C58 B1 C66 111.9(2) . . ?
C58 B1 C50 113.8(2) . . ?
C74 B1 C58 101.6(2) . . ?
C74 B1 C66 113.1(2) . . ?
C74 B1 C50 111.0(2) . . ?
C50 B1 C66 105.6(2) . . ?
C20A C21A H21A 120.0 . . ?
C20A C21A C22A 120.0(3) . . ?
C22A C21A H21A 120.0 . . ?
C12A C11A H11A 120.0 . . ?
C10A C11A C12A 119.9(3) . . ?
C10A C11A H11A 120.0 . . ?
C24A C27A H27A 119.1 . . ?
C24A C27A C28A 121.8(4) . . ?
C28A C27A H27A 119.1 . . ?
F19 C61 F20 111.0(3) . . ?
F19 C61 F21 103.5(3) . . ?
F19 C61 C60 113.7(3) . . ?
F20 C61 F21 103.3(3) . . ?
F20 C61 C60 113.0(3) . . ?
F21 C61 C60 111.5(3) . . ?
F1 C56 C55 113.2(3) . . ?
F1 C56 F2 101.8(4) . . ?
F3 C56 F1 105.9(4) . . ?
F3 C56 C55 114.1(3) . . ?
F3 C56 F2 110.1(4) . . ?
F2 C56 C55 111.0(4) . . ?
C8A C9A H9A 119.9 . . ?
C10A C9A C8A 120.3(3) . . ?
C10A C9A H9A 119.9 . . ?
F6 C53 F5 106.0(3) . . ?
F6 C53 C52 112.2(3) . . ?
F4 C53 F6 106.9(3) . . ?
F4 C53 F5 105.8(3) . . ?
F4 C53 C52 113.2(3) . . ?
F5 C53 C52 112.3(3) . . ?
C4A C3A C2A 120.1(3) . . ?
C4A C3A H3A 119.9 . . ?
C2A C3A H3A 119.9 . . ?
C21A C22A C23A 117.9(3) . . ?
C29A C22A C23A 118.9(3) . . ?
C29A C22A C21A 123.2(3) . . ?
C22A C29A H29A 119.8 . . ?
C28A C29A C22A 120.4(3) . . ?
C28A C29A H29A 119.8 . . ?
F24A C64 C63 113.0(3) . . ?
F23A C64 F24A 102.0(4) . . ?
F23A C64 C63 113.5(4) . . ?
F22A C64 F24A 106.9(4) . . ?
F22A C64 C63 116.2(3) . . ?
F22A C64 F23A 103.8(5) . . ?
F23B C64 C63 111.3(6) . . ?
F23B C64 F22B 97.0(8) . . ?
F23B C64 F24B 133.9(9) . . ?
F22B C64 C63 108.2(4) . . ?
F24B C64 C63 107.9(5) . . ?
F24B C64 F22B 92.9(8) . . ?
C27A C28A H28A 119.8 . . ?
C29A C28A C27A 120.4(3) . . ?
C29A C28A H28A 119.8 . . ?
F17 C69 C68 111.6(4) . . ?
F16 C69 F17 104.2(3) . . ?
F16 C69 C68 112.5(3) . . ?
F18 C69 F17 105.2(3) . . ?
F18 C69 F16 109.5(4) . . ?
F18 C69 C68 113.3(3) . . ?
C17A C16A H16A 120.1 . . ?
C17A C16A C15A 119.7(3) . . ?
C15A C16A H16A 120.1 . . ?
C14A C15A C16A 120.2(3) . . ?
C14A C15A H15A 119.9 . . ?
C16A C15A H15A 119.9 . . ?
N1B Rh1B Si1B 88.1(7) . . ?
N1B Rh1B P1B 147.7(15) . . ?
N1B Rh1B P3B 86.5(8) . . ?
Si1B Rh1B P1B 105.1(10) . . ?
Si1B Rh1B P3B 99.0(5) . . ?
P1B Rh1B P3B 119.2(13) . . ?
H30D C30B H30E 109.5 . . ?
H30D C30B H30F 109.5 . . ?
H30E C30B H30F 109.5 . . ?
C19B C30B H30D 109.5 . . ?
C19B C30B H30E 109.5 . . ?
C19B C30B H30F 109.5 . . ?
C19B N1B Rh1B 123.5(10) . . ?
C19B N1B C23B 120.0 . . ?
C23B N1B Rh1B 116.4(10) . . ?
N1B C19B C30B 110(2) . . ?
C20B C19B C30B 130(2) . . ?
C20B C19B N1B 120.0 . . ?
C19B C20B H20B 120.0 . . ?
C21B C20B C19B 120.0 . . ?
C21B C20B H20B 120.0 . . ?
C20B C21B H21B 120.0 . . ?
C22B C21B C20B 120.0 . . ?
C22B C21B H21B 120.0 . . ?
C21B C22B C23B 120.0 . . ?
C21B C22B C29B 120.0 . . ?
C23B C22B C29B 120.0 . . ?
C22B C23B N1B 120.0 . . ?
C24B C23B N1B 120.0 . . ?
C24B C23B C22B 120.0 . . ?
C23B C24B C27B 120.0 . . ?
C23B C24B Si1B 119.8(11) . . ?
C27B C24B Si1B 119.5(11) . . ?
C24B C27B H27B 120.0 . . ?
C24B C27B C28B 120.0 . . ?
C28B C27B H27B 120.0 . . ?
C27B C28B H28B 120.0 . . ?
C27B C28B C29B 120.0 . . ?
C29B C28B H28B 120.0 . . ?
C22B C29B H29B 120.0 . . ?
C28B C29B C22B 120.0 . . ?
C28B C29B H29B 120.0 . . ?
C24B Si1B Rh1B 94.9(9) . . ?
C25B Si1B Rh1B 120.5(18) . . ?
C25B Si1B C24B 110(2) . . ?
C26B Si1B Rh1B 114.7(18) . . ?
C26B Si1B C24B 112(2) . . ?
C26B Si1B C25B 104(3) . . ?
Si1B C25B H25D 109.5 . . ?
Si1B C25B H25E 109.5 . . ?
Si1B C25B H25F 109.5 . . ?
H25D C25B H25E 109.5 . . ?
H25D C25B H25F 109.5 . . ?
H25E C25B H25F 109.5 . . ?
C13B P1B Rh1B 118(2) . . ?
C7B P1B Rh1B 107.1(17) . . ?
C7B P1B C13B 88.4(19) . . ?
C1B P1B Rh1B 128(3) . . ?
C1B P1B C13B 103(3) . . ?
C1B P1B C7B 105(3) . . ?
C18B C13B P1B 124.9(18) . . ?
C18B C13B C14B 120.0 . . ?
C14B C13B P1B 115.1(18) . . ?
C13B C18B H18B 120.0 . . ?
C13B C18B C17B 120.0 . . ?
C17B C18B H18B 120.0 . . ?
C18B C17B H17B 120.0 . . ?
C16B C17B C18B 120.0 . . ?
C16B C17B H17B 120.0 . . ?
C17B C16B H16B 120.0 . . ?
C17B C16B C15B 120.0 . . ?
C15B C16B H16B 120.0 . . ?
C16B C15B H15B 120.0 . . ?
C14B C15B C16B 120.0 . . ?
C14B C15B H15B 120.0 . . ?
C13B C14B H14B 120.0 . . ?
C15B C14B C13B 120.0 . . ?
C15B C14B H14B 120.0 . . ?
C8B C7B P1B 127(2) . . ?
C8B C7B C12B 120.0 . . ?
C12B C7B P1B 113(2) . . ?
C7B C8B H8B 120.0 . . ?
C9B C8B C7B 120.0 . . ?
C9B C8B H8B 120.0 . . ?
C8B C9B H9B 120.0 . . ?
C8B C9B C10B 120.0 . . ?
C10B C9B H9B 120.0 . . ?
C9B C10B H10B 120.0 . . ?
C9B C10B C11B 120.0 . . ?
C11B C10B H10B 120.0 . . ?
C10B C11B H11B 120.0 . . ?
C12B C11B C10B 120.0 . . ?
C12B C11B H11B 120.0 . . ?
C7B C12B H12B 120.0 . . ?
C11B C12B C7B 120.0 . . ?
C11B C12B H12B 120.0 . . ?
C43B P3B Rh1B 125.7(11) . . ?
C43B P3B C37B 104.7(17) . . ?
C31B P3B Rh1B 117.9(14) . . ?
C31B P3B C43B 99.0(18) . . ?
C31B P3B C37B 99(2) . . ?
C37B P3B Rh1B 106.9(15) . . ?
C48B C43B P3B 123.1(17) . . ?
C48B C43B C44B 120.0 . . ?
C44B C43B P3B 116.7(17) . . ?
C43B C48B H48B 120.0 . . ?
C43B C48B C47B 120.0 . . ?
C47B C48B H48B 120.0 . . ?
C48B C47B H47B 120.0 . . ?
C46B C47B C48B 120.0 . . ?
C46B C47B H47B 120.0 . . ?
C47B C46B H46B 120.0 . . ?
C45B C46B C47B 120.0 . . ?
C45B C46B H46B 120.0 . . ?
C46B C45B H45B 120.0 . . ?
C46B C45B C44B 120.0 . . ?
C44B C45B H45B 120.0 . . ?
C43B C44B H44B 120.0 . . ?
C45B C44B C43B 120.0 . . ?
C45B C44B H44B 120.0 . . ?
C36B C31B P3B 113(2) . . ?
C36B C31B C32B 120.0 . . ?
C32B C31B P3B 127(2) . . ?
C31B C36B H36B 120.0 . . ?
C31B C36B C35B 120.0 . . ?
C35B C36B H36B 120.0 . . ?
C36B C35B H35B 120.0 . . ?
C34B C35B C36B 120.0 . . ?
C34B C35B H35B 120.0 . . ?
C35B C34B H34B 120.0 . . ?
C33B C34B C35B 120.0 . . ?
C33B C34B H34B 120.0 . . ?
C34B C33B H33B 120.0 . . ?
C34B C33B C32B 120.0 . . ?
C32B C33B H33B 120.0 . . ?
C31B C32B H32B 120.0 . . ?
C33B C32B C31B 120.0 . . ?
C33B C32B H32B 120.0 . . ?
C42B C37B P3B 131(2) . . ?
C42B C37B C38B 120.0 . . ?
C38B C37B P3B 109(2) . . ?
C37B C42B H42B 120.0 . . ?
C41B C42B C37B 120.0 . . ?
C41B C42B H42B 120.0 . . ?
C42B C41B H41B 120.0 . . ?
C40B C41B C42B 120.0 . . ?
C40B C41B H41B 120.0 . . ?
C41B C40B H40B 120.0 . . ?
C39B C40B C41B 120.0 . . ?
C39B C40B H40B 120.0 . . ?
C40B C39B H39B 120.0 . . ?
C40B C39B C38B 120.0 . . ?
C38B C39B H39B 120.0 . . ?
C37B C38B H38B 120.0 . . ?
C39B C38B C37B 120.0 . . ?
C39B C38B H38B 120.0 . . ?
C2B C1B P1B 127(4) . . ?
C2B C1B C6B 120.0 . . ?
C6B C1B P1B 111(4) . . ?
C1B C2B H2B 120.0 . . ?
C1B C2B C3B 120.0 . . ?
C3B C2B H2B 120.0 . . ?
C2B C3B H3B 120.0 . . ?
C4B C3B C2B 120.0 . . ?
C4B C3B H3B 120.0 . . ?
C3B C4B H4B 120.0 . . ?
C3B C4B C5B 120.0 . . ?
C5B C4B H4B 120.0 . . ?
C4B C5B H5B 120.0 . . ?
C6B C5B C4B 120.0 . . ?
C6B C5B H5B 120.0 . . ?
C1B C6B H6B 120.0 . . ?
C5B C6B C1B 120.0 . . ?
C5B C6B H6B 120.0 . . ?
Si1B C26B H26D 109.5 . . ?
Si1B C26B H26E 109.5 . . ?
Si1B C26B H26F 109.5 . . ?
H26D C26B H26E 109.5 . . ?
H26D C26B H26F 109.5 . . ?
H26E C26B H26F 109.5 . . ?

loop_
_geom_bond_atom_site_label_1
_geom_bond_atom_site_label_2
_geom_bond_distance
_geom_bond_site_symmetry_2
_geom_bond_publ_flag
Rh1A P3A 2.3388(10) . ?
Rh1A P1A 2.3039(19) . ?
Rh1A Si1A 2.2985(9) . ?
Rh1A N1A 2.171(2) . ?
P3A C43A 1.838(3) . ?
P3A C31A 1.831(3) . ?
P3A C37A 1.821(3) . ?
P1A C13A 1.823(4) . ?
P1A C7A 1.815(4) . ?
P1A C1A 1.847(4) . ?
Si1A C26A 1.877(3) . ?
Si1A C24A 1.890(3) . ?
Si1A C25A 1.873(4) . ?
F14 C72 1.335(4) . ?
F13 C72 1.351(4) . ?
F15 C72 1.341(3) . ?
F10 C80 1.333(4) . ?
F19 C61 1.314(4) . ?
F6 C53 1.335(4) . ?
F4 C53 1.334(4) . ?
F20 C61 1.316(4) . ?
F5 C53 1.337(4) . ?
F11 C80 1.298(4) . ?
F17 C69 1.356(5) . ?
N1A C19A 1.333(4) . ?
N1A C23A 1.384(4) . ?
F16 C69 1.333(4) . ?
F1 C56 1.321(5) . ?
F21 C61 1.358(5) . ?
F9 C77 1.297(4) . ?
C43A C48A 1.393(4) . ?
C43A C44A 1.396(4) . ?
C42A H42A 0.9500 . ?
C42A C41A 1.396(4) . ?
C42A C37A 1.395(4) . ?
F12 C80 1.356(5) . ?
C6A H6A 0.9500 . ?
C6A C1A 1.400(4) . ?
C6A C5A 1.387(4) . ?
C58 C59 1.403(4) . ?
C58 C65 1.392(4) . ?
C58 B1 1.638(4) . ?
C31A C32A 1.391(5) . ?
C31A C36A 1.390(4) . ?
F8 C77 1.257(5) . ?
C41A H41A 0.9500 . ?
C41A C40A 1.382(5) . ?
C13A C18A 1.388(4) . ?
C13A C14A 1.388(4) . ?
C81 H81 0.9500 . ?
C81 C74 1.396(4) . ?
C81 C79 1.392(4) . ?
C37A C38A 1.403(4) . ?
F18 C69 1.312(5) . ?
C74 C75 1.403(4) . ?
C74 B1 1.635(4) . ?
C7A C12A 1.399(4) . ?
C7A C8A 1.391(4) . ?
C79 C78 1.376(5) . ?
C79 C80 1.509(5) . ?
C67 H67 0.9500 . ?
C67 C66 1.397(4) . ?
C67 C68 1.398(4) . ?
C55 C57 1.384(4) . ?
C55 C54 1.382(4) . ?
C55 C56 1.504(4) . ?
C57 H57 0.9500 . ?
C57 C50 1.395(4) . ?
C51 H51 0.9500 . ?
C51 C50 1.403(4) . ?
C51 C52 1.387(4) . ?
C48A H48A 0.9500 . ?
C48A C47A 1.390(4) . ?
C66 C73 1.397(4) . ?
C66 B1 1.650(4) . ?
C1A C2A 1.399(4) . ?
C59 H59 0.9500 . ?
C59 C60 1.399(4) . ?
C73 H73 0.9500 . ?
C73 C71 1.391(4) . ?
C70 H70 0.9500 . ?
C70 C71 1.383(4) . ?
C70 C68 1.382(4) . ?
C50 B1 1.639(4) . ?
F24A C64 1.361(5) . ?
C52 C54 1.385(4) . ?
C52 C53 1.500(4) . ?
C63 C62 1.390(4) . ?
C63 C65 1.390(4) . ?
C63 C64 1.503(4) . ?
C60 C62 1.383(4) . ?
C60 C61 1.504(4) . ?
C71 C72 1.499(4) . ?
C76 C75 1.390(4) . ?
C76 C78 1.390(5) . ?
C76 C77 1.499(5) . ?
C44A H44A 0.9500 . ?
C44A C45A 1.393(4) . ?
C5A H5A 0.9500 . ?
C5A C4A 1.385(5) . ?
C12A H12A 0.9500 . ?
C12A C11A 1.387(5) . ?
C19A C20A 1.410(4) . ?
C19A C30A 1.502(5) . ?
F3 C56 1.293(5) . ?
C62 H62 0.9500 . ?
C18A H18A 0.9500 . ?
C18A C17A 1.387(4) . ?
C75 H75 0.9500 . ?
C40A H40A 0.9500 . ?
C40A C39A 1.375(5) . ?
C54 H54 0.9500 . ?
C65 H65 0.9500 . ?
C68 C69 1.499(4) . ?
C78 H78 0.9500 . ?
C46A H46A 0.9500 . ?
C46A C45A 1.384(5) . ?
C46A C47A 1.381(5) . ?
F23A C64 1.331(6) . ?
F2 C56 1.342(6) . ?
C26A H26A 0.9800 . ?
C26A H26B 0.9800 . ?
C26A H26C 0.9800 . ?
C4A H4A 0.9500 . ?
C4A C3A 1.392(5) . ?
C32A H32A 0.9500 . ?
C32A C33A 1.386(4) . ?
C45A H45A 0.9500 . ?
C39A H39A 0.9500 . ?
C39A C38A 1.393(4) . ?
C24A C23A 1.419(5) . ?
C24A C27A 1.377(4) . ?
C36A H36A 0.9500 . ?
C36A C35A 1.393(5) . ?
C25A H25A 0.9800 . ?
C25A H25B 0.9800 . ?
C25A H25C 0.9800 . ?
C38A H38A 0.9500 . ?
C20A H20A 0.9500 . ?
C20A C21A 1.352(6) . ?
C23A C22A 1.420(4) . ?
C2A H2A 0.9500 . ?
C2A C3A 1.394(5) . ?
C8A H8A 0.9500 . ?
C8A C9A 1.394(5) . ?
C47A H47A 0.9500 . ?
F7 C77 1.314(5) . ?
C34A H34A 0.9500 . ?
C34A C33A 1.382(5) . ?
C34A C35A 1.377(6) . ?
C10A H10A 0.9500 . ?
C10A C11A 1.382(5) . ?
C10A C9A 1.379(5) . ?
C33A H33A 0.9500 . ?
C30A H30A 0.9800 . ?
C30A H30B 0.9800 . ?
C30A H30C 0.9800 . ?
C14A H14A 0.9500 . ?
C14A C15A 1.380(5) . ?
C17A H17A 0.9500 . ?
C17A C16A 1.376(5) . ?
C35A H35A 0.9500 . ?
C21A H21A 0.9500 . ?
C21A C22A 1.414(5) . ?
C11A H11A 0.9500 . ?
C27A H27A 0.9500 . ?
C27A C28A 1.425(5) . ?
C9A H9A 0.9500 . ?
C3A H3A 0.9500 . ?
C22A C29A 1.404(5) . ?
C29A H29A 0.9500 . ?
C29A C28A 1.353(6) . ?
C64 F22A 1.301(5) . ?
C64 F23B 1.317(9) . ?
C64 F22B 1.363(8) . ?
C64 F24B 1.333(9) . ?
C28A H28A 0.9500 . ?
C16A H16A 0.9500 . ?
C16A C15A 1.384(5) . ?
C15A H15A 0.9500 . ?
Rh1B N1B 2.082(15) . ?
Rh1B Si1B 2.299(12) . ?
Rh1B P1B 2.315(18) . ?
Rh1B P3B 2.476(13) . ?
C30B H30D 0.9800 . ?
C30B H30E 0.9800 . ?
C30B H30F 0.9800 . ?
C30B C19B 1.60(5) . ?
N1B C19B 1.3900 . ?
N1B C23B 1.3900 . ?
C19B C20B 1.3900 . ?
C20B H20B 0.9500 . ?
C20B C21B 1.3900 . ?
C21B H21B 0.9500 . ?
C21B C22B 1.3900 . ?
C22B C23B 1.3900 . ?
C22B C29B 1.3900 . ?
C23B C24B 1.3900 . ?
C24B C27B 1.3900 . ?
C24B Si1B 1.87(3) . ?
C27B H27B 0.9500 . ?
C27B C28B 1.3900 . ?
C28B H28B 0.9500 . ?
C28B C29B 1.3900 . ?
C29B H29B 0.9500 . ?
Si1B C25B 1.80(5) . ?
Si1B C26B 1.78(6) . ?
C25B H25D 0.9800 . ?
C25B H25E 0.9800 . ?
C25B H25F 0.9800 . ?
P1B C13B 2.02(5) . ?
P1B C7B 2.00(4) . ?
P1B C1B 1.59(5) . ?
C13B C18B 1.3900 . ?
C13B C14B 1.3900 . ?
C18B H18B 0.9500 . ?
C18B C17B 1.3900 . ?
C17B H17B 0.9500 . ?
C17B C16B 1.3900 . ?
C16B H16B 0.9500 . ?
C16B C15B 1.3900 . ?
C15B H15B 0.9500 . ?
C15B C14B 1.3900 . ?
C14B H14B 0.9500 . ?
C7B C8B 1.3900 . ?
C7B C12B 1.3900 . ?
C8B H8B 0.9500 . ?
C8B C9B 1.3900 . ?
C9B H9B 0.9500 . ?
C9B C10B 1.3900 . ?
C10B H10B 0.9500 . ?
C10B C11B 1.3900 . ?
C11B H11B 0.9500 . ?
C11B C12B 1.3900 . ?
C12B H12B 0.9500 . ?
P3B C43B 1.93(3) . ?
P3B C31B 1.91(3) . ?
P3B C37B 1.96(4) . ?
C43B C48B 1.3900 . ?
C43B C44B 1.3900 . ?
C48B H48B 0.9500 . ?
C48B C47B 1.3900 . ?
C47B H47B 0.9500 . ?
C47B C46B 1.3900 . ?
C46B H46B 0.9500 . ?
C46B C45B 1.3900 . ?
C45B H45B 0.9500 . ?
C45B C44B 1.3900 . ?
C44B H44B 0.9500 . ?
C31B C36B 1.3900 . ?
C31B C32B 1.3900 . ?
C36B H36B 0.9500 . ?
C36B C35B 1.3900 . ?
C35B H35B 0.9500 . ?
C35B C34B 1.3900 . ?
C34B H34B 0.9500 . ?
C34B C33B 1.3900 . ?
C33B H33B 0.9500 . ?
C33B C32B 1.3900 . ?
C32B H32B 0.9500 . ?
C37B C42B 1.3900 . ?
C37B C38B 1.3900 . ?
C42B H42B 0.9500 . ?
C42B C41B 1.3900 . ?
C41B H41B 0.9500 . ?
C41B C40B 1.3900 . ?
C40B H40B 0.9500 . ?
C40B C39B 1.3900 . ?
C39B H39B 0.9500 . ?
C39B C38B 1.3900 . ?
C38B H38B 0.9500 . ?
C1B C2B 1.3900 . ?
C1B C6B 1.3900 . ?
C2B H2B 0.9500 . ?
C2B C3B 1.3900 . ?
C3B H3B 0.9500 . ?
C3B C4B 1.3900 . ?
C4B H4B 0.9500 . ?
C4B C5B 1.3900 . ?
C5B H5B 0.9500 . ?
C5B C6B 1.3900 . ?
C6B H6B 0.9500 . ?
C26B H26D 0.9800 . ?
C26B H26E 0.9800 . ?
C26B H26F 0.9800 . ?

loop_
_geom_torsion_atom_site_label_1
_geom_torsion_atom_site_label_2
_geom_torsion_atom_site_label_3
_geom_torsion_atom_site_label_4
_geom_torsion
_geom_torsion_site_symmetry_1
_geom_torsion_site_symmetry_2
_geom_torsion_site_symmetry_3
_geom_torsion_site_symmetry_4
_geom_torsion_publ_flag
Rh1A P3A C43A C48A -168.4(2) . . . . ?
Rh1A P3A C43A C44A 17.5(3) . . . . ?
Rh1A P3A C31A C32A 151.8(3) . . . . ?
Rh1A P3A C31A C36A -28.2(3) . . . . ?
Rh1A P3A C37A C42A -71.2(3) . . . . ?
Rh1A P3A C37A C38A 100.1(3) . . . . ?
Rh1A P1A C13A C18A 27.5(3) . . . . ?
Rh1A P1A C13A C14A -150.3(3) . . . . ?
Rh1A P1A C7A C12A 46.6(3) . . . . ?
Rh1A P1A C7A C8A -135.6(2) . . . . ?
Rh1A P1A C1A C6A 46.8(4) . . . . ?
Rh1A P1A C1A C2A -137.1(3) . . . . ?
Rh1A Si1A C24A C23A 17.3(2) . . . . ?
Rh1A Si1A C24A C27A -168.8(3) . . . . ?
Rh1A N1A C19A C20A -174.6(2) . . . . ?
Rh1A N1A C19A C30A 5.5(4) . . . . ?
Rh1A N1A C23A C24A -7.2(3) . . . . ?
Rh1A N1A C23A C22A 172.1(2) . . . . ?
P3A C43A C48A C47A -175.2(2) . . . . ?
P3A C43A C44A C45A 172.7(2) . . . . ?
P3A C31A C32A C33A -179.3(3) . . . . ?
P3A C31A C36A C35A 179.1(3) . . . . ?
P3A C37A C38A C39A -172.0(3) . . . . ?
P1A C13A C18A C17A -178.2(3) . . . . ?
P1A C13A C14A C15A 177.8(3) . . . . ?
P1A C7A C12A C11A 176.9(3) . . . . ?
P1A C7A C8A C9A -177.8(3) . . . . ?
P1A C1A C2A C3A -176.8(4) . . . . ?
Si1A C24A C23A N1A -8.4(4) . . . . ?
Si1A C24A C23A C22A 172.3(2) . . . . ?
Si1A C24A C27A C28A -173.3(3) . . . . ?
N1A C19A C20A C21A 2.1(5) . . . . ?
N1A C23A C22A C21A 3.3(5) . . . . ?
N1A C23A C22A C29A -177.3(3) . . . . ?
C43A P3A C31A C32A -82.6(3) . . . . ?
C43A P3A C31A C36A 97.4(3) . . . . ?
C43A P3A C37A C42A 154.3(3) . . . . ?
C43A P3A C37A C38A -34.5(3) . . . . ?
C43A C48A C47A C46A 2.8(5) . . . . ?
C43A C44A C45A C46A 2.2(4) . . . . ?
C42A C41A C40A C39A 0.8(6) . . . . ?
C42A C37A C38A C39A -0.9(5) . . . . ?
C6A C1A C2A C3A -0.7(6) . . . . ?
C6A C5A C4A C3A 1.0(7) . . . . ?
C58 C59 C60 C62 0.8(4) . . . . ?
C58 C59 C60 C61 177.2(3) . . . . ?
C31A P3A C43A C48A 73.6(3) . . . . ?
C31A P3A C43A C44A -100.4(3) . . . . ?
C31A P3A C37A C42A 47.9(3) . . . . ?
C31A P3A C37A C38A -140.8(3) . . . . ?
C31A C32A C33A C34A 0.9(5) . . . . ?
C31A C36A C35A C34A -0.3(6) . . . . ?
C41A C42A C37A P3A 171.9(3) . . . . ?
C41A C42A C37A C38A 0.3(5) . . . . ?
C41A C40A C39A C38A -1.4(6) . . . . ?
C13A P1A C7A C12A -179.7(2) . . . . ?
C13A P1A C7A C8A -1.9(3) . . . . ?
C13A P1A C1A C6A -75.0(3) . . . . ?
C13A P1A C1A C2A 101.1(4) . . . . ?
C13A C18A C17A C16A 0.1(6) . . . . ?
C13A C14A C15A C16A 0.8(7) . . . . ?
C81 C74 C75 C76 1.1(4) . . . . ?
C81 C74 B1 C58 -99.0(3) . . . . ?
C81 C74 B1 C66 21.2(4) . . . . ?
C81 C74 B1 C50 139.6(3) . . . . ?
C81 C79 C78 C76 0.4(5) . . . . ?
C81 C79 C80 F10 -79.5(4) . . . . ?
C81 C79 C80 F11 157.9(3) . . . . ?
C81 C79 C80 F12 35.9(4) . . . . ?
C37A P3A C43A C48A -34.8(3) . . . . ?
C37A P3A C43A C44A 151.2(2) . . . . ?
C37A P3A C31A C32A 26.6(3) . . . . ?
C37A P3A C31A C36A -153.4(3) . . . . ?
C37A C42A C41A C40A -0.2(5) . . . . ?
C74 C81 C79 C78 -0.9(5) . . . . ?
C74 C81 C79 C80 177.7(3) . . . . ?
C7A P1A C13A C18A -109.5(3) . . . . ?
C7A P1A C13A C14A 72.7(3) . . . . ?
C7A P1A C1A C6A 175.9(3) . . . . ?
C7A P1A C1A C2A -8.0(4) . . . . ?
C7A C12A C11A C10A 1.7(5) . . . . ?
C7A C8A C9A C10A 0.5(5) . . . . ?
C79 C81 C74 C75 0.1(4) . . . . ?
C79 C81 C74 B1 172.1(3) . . . . ?
C67 C66 C73 C71 1.8(4) . . . . ?
C67 C66 B1 C58 -23.3(4) . . . . ?
C67 C66 B1 C74 -137.4(3) . . . . ?
C67 C66 B1 C50 101.0(3) . . . . ?
C67 C68 C69 F17 -78.7(4) . . . . ?
C67 C68 C69 F16 164.6(3) . . . . ?
C67 C68 C69 F18 39.8(6) . . . . ?
C55 C57 C50 C51 -0.6(4) . . . . ?
C55 C57 C50 B1 -174.6(3) . . . . ?
C57 C55 C54 C52 0.5(4) . . . . ?
C57 C55 C56 F1 40.5(5) . . . . ?
C57 C55 C56 F3 161.6(4) . . . . ?
C57 C55 C56 F2 -73.3(4) . . . . ?
C57 C50 B1 C58 -146.9(2) . . . . ?
C57 C50 B1 C74 -33.0(3) . . . . ?
C57 C50 B1 C66 89.9(3) . . . . ?
C51 C50 B1 C58 39.6(3) . . . . ?
C51 C50 B1 C74 153.6(2) . . . . ?
C51 C50 B1 C66 -83.5(3) . . . . ?
C51 C52 C54 C55 0.4(4) . . . . ?
C51 C52 C53 F6 77.8(4) . . . . ?
C51 C52 C53 F4 -161.1(3) . . . . ?
C51 C52 C53 F5 -41.4(4) . . . . ?
C48A C43A C44A C45A -1.4(4) . . . . ?
C66 C67 C68 C70 2.5(5) . . . . ?
C66 C67 C68 C69 -178.4(3) . . . . ?
C66 C73 C71 C70 0.2(4) . . . . ?
C66 C73 C71 C72 178.3(3) . . . . ?
C1A P1A C13A C18A 145.1(3) . . . . ?
C1A P1A C13A C14A -32.8(4) . . . . ?
C1A P1A C7A C12A -74.2(3) . . . . ?
C1A P1A C7A C8A 103.6(3) . . . . ?
C1A C6A C5A C4A -1.5(6) . . . . ?
C1A C2A C3A C4A 0.2(6) . . . . ?
C59 C58 C65 C63 -3.2(4) . . . . ?
C59 C58 B1 C74 -92.2(3) . . . . ?
C59 C58 B1 C66 146.8(2) . . . . ?
C59 C58 B1 C50 27.2(3) . . . . ?
C59 C60 C62 C63 -1.5(4) . . . . ?
C59 C60 C61 F19 28.4(5) . . . . ?
C59 C60 C61 F20 156.0(3) . . . . ?
C59 C60 C61 F21 -88.3(4) . . . . ?
C73 C66 B1 C58 161.9(2) . . . . ?
C73 C66 B1 C74 47.8(3) . . . . ?
C73 C66 B1 C50 -73.7(3) . . . . ?
C73 C71 C72 F14 -74.8(4) . . . . ?
C73 C71 C72 F13 43.7(4) . . . . ?
C73 C71 C72 F15 164.1(3) . . . . ?
C70 C71 C72 F14 103.3(3) . . . . ?
C70 C71 C72 F13 -138.2(3) . . . . ?
C70 C71 C72 F15 -17.8(4) . . . . ?
C70 C68 C69 F17 100.4(4) . . . . ?
C70 C68 C69 F16 -16.3(6) . . . . ?
C70 C68 C69 F18 -141.1(4) . . . . ?
C50 C51 C52 C54 -1.4(4) . . . . ?
C50 C51 C52 C53 -179.2(2) . . . . ?
C52 C51 C50 C57 1.5(4) . . . . ?
C52 C51 C50 B1 175.2(2) . . . . ?
C71 C70 C68 C67 -0.4(5) . . . . ?
C71 C70 C68 C69 -179.5(3) . . . . ?
C44A C43A C48A C47A -1.0(4) . . . . ?
C5A C6A C1A P1A 177.6(4) . . . . ?
C5A C6A C1A C2A 1.4(5) . . . . ?
C5A C4A C3A C2A -0.4(7) . . . . ?
C12A C7A C8A C9A -0.1(5) . . . . ?
C19A N1A C23A C24A 179.2(3) . . . . ?
C19A N1A C23A C22A -1.5(4) . . . . ?
C19A C20A C21A C22A -0.1(5) . . . . ?
C62 C63 C65 C58 2.6(5) . . . . ?
C62 C63 C64 F24A 130.5(3) . . . . ?
C62 C63 C64 F23A -113.9(4) . . . . ?
C62 C63 C64 F22A 6.4(6) . . . . ?
C62 C63 C64 F23B -147.0(8) . . . . ?
C62 C63 C64 F22B -41.5(7) . . . . ?
C62 C63 C64 F24B 57.7(9) . . . . ?
C62 C60 C61 F19 -155.2(3) . . . . ?
C62 C60 C61 F20 -27.6(5) . . . . ?
C62 C60 C61 F21 88.2(4) . . . . ?
C18A C13A C14A C15A -0.1(6) . . . . ?
C18A C17A C16A C15A 0.6(6) . . . . ?
C75 C74 B1 C58 72.7(3) . . . . ?
C75 C74 B1 C66 -167.2(2) . . . . ?
C75 C74 B1 C50 -48.7(3) . . . . ?
C75 C76 C78 C79 0.8(5) . . . . ?
C75 C76 C77 F9 173.2(3) . . . . ?
C75 C76 C77 F8 48.7(5) . . . . ?
C75 C76 C77 F7 -71.8(5) . . . . ?
C40A C39A C38A C37A 1.4(6) . . . . ?
C54 C55 C57 C50 -0.3(4) . . . . ?
C54 C55 C56 F1 -141.5(4) . . . . ?
C54 C55 C56 F3 -20.3(6) . . . . ?
C54 C55 C56 F2 104.8(4) . . . . ?
C54 C52 C53 F6 -100.0(4) . . . . ?
C54 C52 C53 F4 21.0(4) . . . . ?
C54 C52 C53 F5 140.8(3) . . . . ?
C65 C58 C59 C60 1.5(4) . . . . ?
C65 C58 B1 C74 80.4(3) . . . . ?
C65 C58 B1 C66 -40.5(3) . . . . ?
C65 C58 B1 C50 -160.2(2) . . . . ?
C65 C63 C62 C60 -0.1(4) . . . . ?
C65 C63 C64 F24A -51.5(4) . . . . ?
C65 C63 C64 F23A 64.1(5) . . . . ?
C65 C63 C64 F22A -175.5(5) . . . . ?
C65 C63 C64 F23B 31.1(9) . . . . ?
C65 C63 C64 F22B 136.5(6) . . . . ?
C65 C63 C64 F24B -124.2(8) . . . . ?
C68 C67 C66 C73 -3.1(4) . . . . ?
C68 C67 C66 B1 -178.2(3) . . . . ?
C68 C70 C71 C73 -1.0(5) . . . . ?
C68 C70 C71 C72 -179.1(3) . . . . ?
C78 C79 C80 F10 99.1(4) . . . . ?
C78 C79 C80 F11 -23.5(5) . . . . ?
C78 C79 C80 F12 -145.5(3) . . . . ?
C78 C76 C75 C74 -1.6(5) . . . . ?
C78 C76 C77 F9 -8.1(5) . . . . ?
C78 C76 C77 F8 -132.6(4) . . . . ?
C78 C76 C77 F7 107.0(5) . . . . ?
C26A Si1A C24A C23A 139.8(2) . . . . ?
C26A Si1A C24A C27A -46.3(3) . . . . ?
C32A C31A C36A C35A -0.9(5) . . . . ?
C45A C46A C47A C48A -2.0(5) . . . . ?
C24A C23A C22A C21A -177.4(3) . . . . ?
C24A C23A C22A C29A 2.0(5) . . . . ?
C24A C27A C28A C29A 0.7(6) . . . . ?
C36A C31A C32A C33A 0.6(5) . . . . ?
C25A Si1A C24A C23A -107.5(3) . . . . ?
C25A Si1A C24A C27A 66.4(3) . . . . ?
C20A C21A C22A C23A -2.5(5) . . . . ?
C20A C21A C22A C29A 178.1(3) . . . . ?
C23A N1A C19A C20A -1.3(4) . . . . ?
C23A N1A C19A C30A 178.8(3) . . . . ?
C23A C24A C27A C28A 0.6(5) . . . . ?
C23A C22A C29A C28A -0.6(5) . . . . ?
C8A C7A C12A C11A -1.0(5) . . . . ?
C47A C46A C45A C44A -0.4(5) . . . . ?
C77 C76 C75 C74 177.1(3) . . . . ?
C77 C76 C78 C79 -177.9(3) . . . . ?
C33A C34A C35A C36A 1.9(6) . . . . ?
C80 C79 C78 C76 -178.1(3) . . . . ?
C30A C19A C20A C21A -178.0(3) . . . . ?
C14A C13A C18A C17A -0.4(5) . . . . ?
C17A C16A C15A C14A -1.1(7) . . . . ?
C35A C34A C33A C32A -2.1(6) . . . . ?
B1 C58 C59 C60 174.5(2) . . . . ?
B1 C58 C65 C63 -176.4(3) . . . . ?
B1 C74 C75 C76 -171.3(3) . . . . ?
B1 C66 C73 C71 176.9(3) . . . . ?
C21A C22A C29A C28A 178.7(4) . . . . ?
C11A C10A C9A C8A 0.2(6) . . . . ?
C27A C24A C23A N1A 177.3(3) . . . . ?
C27A C24A C23A C22A -2.0(5) . . . . ?
C61 C60 C62 C63 -177.9(3) . . . . ?
C56 C55 C57 C50 177.7(3) . . . . ?
C56 C55 C54 C52 -177.5(3) . . . . ?
C9A C10A C11A C12A -1.3(6) . . . . ?
C53 C52 C54 C55 178.2(3) . . . . ?
C22A C29A C28A C27A -0.7(6) . . . . ?
C64 C63 C62 C60 177.9(3) . . . . ?
C64 C63 C65 C58 -175.4(3) . . . . ?
Rh1B N1B C19B C30B -2(2) . . . . ?
Rh1B N1B C19B C20B 176.5(18) . . . . ?
Rh1B N1B C23B C22B -176.7(17) . . . . ?
Rh1B N1B C23B C24B 3.3(17) . . . . ?
Rh1B P1B C1B C2B -78(5) . . . . ?
Rh1B P1B C1B C6B 84(5) . . . . ?
C30B C19B C20B C21B 178(3) . . . . ?
N1B C19B C20B C21B 0.0 . . . . ?
N1B C23B C24B C27B 180.0 . . . . ?
N1B C23B C24B Si1B -10(2) . . . . ?
C19B N1B C23B C22B 0.0 . . . . ?
C19B N1B C23B C24B 180.0 . . . . ?
C19B C20B C21B C22B 0.0 . . . . ?
C20B C21B C22B C23B 0.0 . . . . ?
C20B C21B C22B C29B 180.0 . . . . ?
C21B C22B C23B N1B 0.0 . . . . ?
C21B C22B C23B C24B 180.0 . . . . ?
C21B C22B C29B C28B 180.0 . . . . ?
C22B C23B C24B C27B 0.0 . . . . ?
C22B C23B C24B Si1B 170(2) . . . . ?
C23B N1B C19B C30B -178(3) . . . . ?
C23B N1B C19B C20B 0.0 . . . . ?
C23B C22B C29B C28B 0.0 . . . . ?
C23B C24B C27B C28B 0.0 . . . . ?
C23B C24B Si1B Rh1B 9.7(16) . . . . ?
C23B C24B Si1B C25B -115(2) . . . . ?
C23B C24B Si1B C26B 129(2) . . . . ?
C24B C27B C28B C29B 0.0 . . . . ?
C27B C24B Si1B Rh1B -179.9(9) . . . . ?
C27B C24B Si1B C25B 55(2) . . . . ?
C27B C24B Si1B C26B -61(2) . . . . ?
C27B C28B C29B C22B 0.0 . . . . ?
C29B C22B C23B N1B 180.0 . . . . ?
C29B C22B C23B C24B 0.0 . . . . ?
Si1B C24B C27B C28B -170(2) . . . . ?
P1B C13B C18B C17B 180(3) . . . . ?
P1B C13B C14B C15B -180(3) . . . . ?
P1B C7B C8B C9B -175(2) . . . . ?
P1B C7B C12B C11B 176(2) . . . . ?
P1B C1B C2B C3B 161(6) . . . . ?
P1B C1B C6B C5B -163(5) . . . . ?
C13B P1B C1B C2B 139(3) . . . . ?
C13B P1B C1B C6B -59(4) . . . . ?
C13B C18B C17B C16B 0.0 . . . . ?
C18B C13B C14B C15B 0.0 . . . . ?
C18B C17B C16B C15B 0.0 . . . . ?
C17B C16B C15B C14B 0.0 . . . . ?
C16B C15B C14B C13B 0.0 . . . . ?
C14B C13B C18B C17B 0.0 . . . . ?
C7B P1B C1B C2B 47(4) . . . . ?
C7B P1B C1B C6B -150(3) . . . . ?
C7B C8B C9B C10B 0.0 . . . . ?
C8B C7B C12B C11B 0.0 . . . . ?
C8B C9B C10B C11B 0.0 . . . . ?
C9B C10B C11B C12B 0.0 . . . . ?
C10B C11B C12B C7B 0.0 . . . . ?
C12B C7B C8B C9B 0.0 . . . . ?
P3B C43B C48B C47B -174(2) . . . . ?
P3B C43B C44B C45B 175(2) . . . . ?
P3B C31B C36B C35B -176(3) . . . . ?
P3B C31B C32B C33B 175(4) . . . . ?
P3B C37B C42B C41B 172(4) . . . . ?
P3B C37B C38B C39B -173(3) . . . . ?
C43B C48B C47B C46B 0.0 . . . . ?
C48B C43B C44B C45B 0.0 . . . . ?
C48B C47B C46B C45B 0.0 . . . . ?
C47B C46B C45B C44B 0.0 . . . . ?
C46B C45B C44B C43B 0.0 . . . . ?
C44B C43B C48B C47B 0.0 . . . . ?
C31B C36B C35B C34B 0.0 . . . . ?
C36B C31B C32B C33B 0.0 . . . . ?
C36B C35B C34B C33B 0.0 . . . . ?
C35B C34B C33B C32B 0.0 . . . . ?
C34B C33B C32B C31B 0.0 . . . . ?
C32B C31B C36B C35B 0.0 . . . . ?
C37B C42B C41B C40B 0.0 . . . . ?
C42B C37B C38B C39B 0.0 . . . . ?
C42B C41B C40B C39B 0.0 . . . . ?
C41B C40B C39B C38B 0.0 . . . . ?
C40B C39B C38B C37B 0.0 . . . . ?
C38B C37B C42B C41B 0.0 . . . . ?
C1B C2B C3B C4B 0.0 . . . . ?
C2B C1B C6B C5B 0.0 . . . . ?
C2B C3B C4B C5B 0.0 . . . . ?
C3B C4B C5B C6B 0.0 . . . . ?
C4B C5B C6B C1B 0.0 . . . . ?
C6B C1B C2B C3B 0.0 . . . . ?
